data_7713890
loop_
_publ_author_name
'He, Haifeng'
'Zhang, Jia-kun'
'Wu, Xiao-yun'
'Zhao, Feng'
'Huang, Yu-zhen'
'Wang, Ming-cong'
'Feng, Chao-xuan'
'Mao, De-rui'
'Huang, Xuelong'
'Hu, Yi-fan'

_publ_section_title
;
 Hypso- or bathochromic phosphorescent mechanochromic mononuclear Cu(I)
 complexes with a bis(2-diphenylphosphinophenyl)ether auxiliary ligand
;
_journal_name_full 'Dalton Transactions'
_journal_paper_doi 10.1039/D3DT02064A
_journal_year 2023
_chemical_formula_moiety 'C57 H46 Br Cu N3 O P2, F6 P'
_chemical_formula_sum 'C57 H46 Br Cu F6 N3 O P3'
_chemical_formula_weight 1139.33
_space_group_crystal_system monoclinic
_space_group_IT_number 14
_space_group_name_Hall '-P 2yn'
_space_group_name_H-M_alt 'P 1 21/n 1'
_atom_sites_solution_hydrogens geom
_atom_sites_solution_primary dual
_audit_creation_date 2022-08-25
_audit_creation_method
;
Olex2 1.5
(compiled 2022.04.07 svn.rca3783a0 for OlexSys, GUI svn.r6498)
;
_audit_update_record
;
2022-11-29 deposited with the CCDC.	2023-09-01 downloaded from the CCDC.
;
_cell_angle_alpha 90
_cell_angle_beta 99.460(2)
_cell_angle_gamma 90
_cell_formula_units_Z 8
_cell_length_a 24.8759(12)
_cell_length_b 16.1720(7)
_cell_length_c 25.6799(14)
_cell_measurement_reflns_used 9864
_cell_measurement_temperature 193
_cell_measurement_theta_max 26.10
_cell_measurement_theta_min 2.33
_cell_volume 10190.4(9)
_computing_cell_refinement 'SAINT V8.40B (Bruker, 2019)'
_computing_data_collection 'APEX4 V2021.10-0 (Bruker, 2021)'
_computing_data_reduction 'SAINT V8.40B (Bruker, 2019)'
_computing_molecular_graphics 'Olex2 1.5 (Dolomanov et al., 2009)'
_computing_publication_material 'Olex2 1.5 (Dolomanov et al., 2009)'
_computing_structure_refinement 'SHELXL 2019/2 (Sheldrick, 2015)'
_computing_structure_solution 'SHELXT 2018/2 (Sheldrick, 2018)'
_diffrn_ambient_temperature 193.00
_diffrn_detector CPAD
_diffrn_detector_area_resol_mean 7.41
_diffrn_detector_type 'Bruker PHOTON 100'
_diffrn_measured_fraction_theta_full 0.999
_diffrn_measured_fraction_theta_max 0.996
_diffrn_measurement_device 'four-circle diffractometer'
_diffrn_measurement_device_type 'Bruker D8 VENTURE TXS PHOTON 100'
_diffrn_measurement_method '\w and \f shutterless scans'
_diffrn_measurement_specimen_support 'nylon loop'
_diffrn_radiation_monochromator 'Helios Multi-layer Optic'
_diffrn_radiation_probe x-ray
_diffrn_radiation_type MoK\a
_diffrn_radiation_wavelength 0.71073
_diffrn_reflns_av_R_equivalents 0.1085
_diffrn_reflns_av_unetI/netI 0.1022
_diffrn_reflns_Laue_measured_fraction_full 0.999
_diffrn_reflns_Laue_measured_fraction_max 0.996
_diffrn_reflns_limit_h_max 32
_diffrn_reflns_limit_h_min -29
_diffrn_reflns_limit_k_max 20
_diffrn_reflns_limit_k_min -20
_diffrn_reflns_limit_l_max 25
_diffrn_reflns_limit_l_min -33
_diffrn_reflns_number 94820
_diffrn_reflns_point_group_measured_fraction_full 0.999
_diffrn_reflns_point_group_measured_fraction_max 0.996
_diffrn_reflns_theta_full 25.242
_diffrn_reflns_theta_max 27.495
_diffrn_reflns_theta_min 2.042
_diffrn_source TXS
_diffrn_source_current 40.0
_diffrn_source_power 2.0
_diffrn_source_type 'Rotaing Anode'
_diffrn_source_voltage 50.0
_diffrn_standards_number 0
_exptl_absorpt_coefficient_mu 1.373
_exptl_absorpt_correction_T_max 0.7456
_exptl_absorpt_correction_T_min 0.6963
_exptl_absorpt_correction_type multi-scan
_exptl_absorpt_process_details
;
SADABS-2016/2 (Bruker,2016/2) was used for absorption correction.
wR2(int) was 0.0841 before and 0.0712 after correction.
The Ratio of minimum to maximum transmission is 0.9339.
The \l/2 correction factor is Not present.
;
_exptl_crystal_density_diffrn 1.485
_exptl_crystal_description block
_exptl_crystal_F_000 4640
_exptl_crystal_size_max 0.13
_exptl_crystal_size_mid 0.12
_exptl_crystal_size_min 0.1
_refine_diff_density_max 0.651
_refine_diff_density_min -0.546
_refine_diff_density_rms 0.092
_refine_ls_extinction_method none
_refine_ls_goodness_of_fit_ref 1.051
_refine_ls_hydrogen_treatment constr
_refine_ls_matrix_type full
_refine_ls_number_parameters 1301
_refine_ls_number_reflns 23296
_refine_ls_number_restraints 0
_refine_ls_restrained_S_all 1.051
_refine_ls_R_factor_all 0.1321
_refine_ls_R_factor_gt 0.0652
_refine_ls_shift/su_max 0.001
_refine_ls_shift/su_mean 0.000
_refine_ls_structure_factor_coef Fsqd
_refine_ls_weighting_details 'w=1/[\s^2^(Fo^2^)+(0.0178P)^2^+17.6620P] where P=(Fo^2^+2Fc^2^)/3'
_refine_ls_weighting_scheme calc
_refine_ls_wR_factor_gt 0.1013
_refine_ls_wR_factor_ref 0.1249
_reflns_Friedel_coverage 0.000
_reflns_number_gt 13932
_reflns_number_total 23296
_reflns_threshold_expression 'I > 2\s(I)'
_cod_data_source_file d3dt02064a2.cif
_cod_data_source_block 220817_wqangz_138076_p4_0m
_cod_depositor_comments
;
The following automatic conversions were performed:

data item '_diffrn_radiation_probe' value 'X-ray' was changed to
'x-ray' in accordance with the
/home/data/users/saulius/crontab/automatic-downloads/rss-feeds/RSC/lib/dictionaries/cif_core.dic
dictionary named 'cif_core.dic' version 2.4.2 last updated on
2011-04-26.

Automatic conversion script
Id: cif_fix_values 8170 2020-07-09 18:12:32Z antanas 
;
_cod_database_code 7713890
_shelx_shelxl_version_number 2019/2
_shelx_space_group_comment
;
The symmetry employed for this shelxl refinement is uniquely defined
by the following loop, which should always be used as a source of
symmetry information in preference to the above space-group names.
They are only intended as comments.
;
_shelx_estimated_absorpt_t_max 0.875
_shelx_estimated_absorpt_t_min 0.842
_olex2_refinement_description
;
1. Fixed Uiso
 At 1.2 times of:
  All C(H) groups, All C(H,H) groups
 At 1.5 times of:
  All C(H,H,H) groups
2.a Secondary CH2 refined with riding coordinates:
 C108(H10A,H10B), C51(H51A,H51B)
2.b Aromatic/amide H refined with riding coordinates:
 C8(H8), C16(H16), C71(H71), C2(H2), C59(H59), C49(H49), C44(H44), C69(H69),
 C94(H94), C87(H87), C102(H102), C37(H37), C74(H74), C63(H63), C17(H17),
 C12(H12), C72(H72), C11(H11), C3(H3), C73(H73), C15(H15), C14(H14), C80(H80),
 C30(H30), C83(H83), C6(H6), C20(H20), C9(H9), C40(H40), C107(H107), C68(H68),
 C89(H89), C62(H62), C60(H60), C93(H93), C4(H4), C10(H10), C23(H23), C26(H26),
 C85(H85), C86(H86), C36(H36), C97(H97), C65(H65), C39(H39), C27(H27), C77(H77),
  C32(H32), C57(H57), C110(H110), C5(H5), C84(H84), C28(H28), C22(H22),
 C96(H96), C61(H61), C79(H79), C67(H67), C53(H53), C78(H78), C92(H92), C90(H90),
  C21(H21), C29(H29), C91(H91), C114(H114), C66(H66), C113(H113), C54(H54),
 C112(H112), C35(H35), C56(H56), C111(H111), C34(H34), C55(H55), C33(H33)
2.c Idealised Me refined as rotating group:
 C46(H46A,H46B,H46C), C48(H48A,H48B,H48C), C106(H10C,H10D,H10E), C104(H10F,
 H10G,H10H)
;
_olex2_submission_special_instructions 'No special instructions were received'
_site XU

loop_
_space_group_symop_operation_xyz
'x, y, z'
'-x+1/2, y+1/2, -z+1/2'
'-x, -y, -z'
'x-1/2, -y-1/2, z-1/2'

loop_
_atom_site_label
_atom_site_type_symbol
_atom_site_fract_x
_atom_site_fract_y
_atom_site_fract_z
_atom_site_U_iso_or_equiv
_atom_site_adp_type
_atom_site_occupancy
_atom_site_site_symmetry_order
_atom_site_calc_flag
_atom_site_refinement_flags_posn
_atom_site_refinement_flags_adp
_atom_site_refinement_flags_occupancy
_atom_site_disorder_assembly
_atom_site_disorder_group
Cu1 Cu 0.13581(2) 0.25107(3) 0.58992(2) 0.02422(12) Uani 1 1 d . . . . .
Cu2 Cu 0.40929(2) 0.27147(3) 0.37016(2) 0.02407(12) Uani 1 1 d . . . . .
Br1 Br -0.04643(2) 0.49871(3) 0.55586(2) 0.04844(15) Uani 1 1 d . . . . .
Br2 Br 0.44330(2) 0.50535(3) 0.55136(2) 0.04997(15) Uani 1 1 d . . . . .
P1 P 0.08319(4) 0.14940(6) 0.55076(5) 0.0226(2) Uani 1 1 d . . . . .
P4 P 0.44499(4) 0.16414(6) 0.41929(5) 0.0227(2) Uani 1 1 d . . . . .
P5 P 0.47443(5) 0.32869(6) 0.32810(5) 0.0249(3) Uani 1 1 d . . . . .
P2 P 0.18426(5) 0.30715(6) 0.53097(5) 0.0264(3) Uani 1 1 d . . . . .
P3 P 0.42867(6) 0.20586(8) 0.76550(6) 0.0405(3) Uani 1 1 d . . . . .
P6 P 0.26483(6) 0.73141(8) 0.41351(6) 0.0474(4) Uani 1 1 d . . . . .
O2 O 0.52364(11) 0.29722(16) 0.43481(12) 0.0273(7) Uani 1 1 d . . . . .
O1 O 0.07776(11) 0.29049(16) 0.47212(12) 0.0279(7) Uani 1 1 d . . . . .
N2 N 0.14744(13) 0.33826(19) 0.68675(14) 0.0227(8) Uani 1 1 d . . . . .
N6 N 0.29815(14) 0.26910(19) 0.29400(14) 0.0258(8) Uani 1 1 d . . . . .
N1 N 0.21277(13) 0.24828(19) 0.69755(14) 0.0243(8) Uani 1 1 d . . . . .
N5 N 0.30812(13) 0.35634(19) 0.35908(14) 0.0241(8) Uani 1 1 d . . . . .
N3 N 0.08190(14) 0.34740(19) 0.61192(14) 0.0269(8) Uani 1 1 d . . . . .
F4 F 0.45356(13) 0.2200(2) 0.71332(14) 0.0709(10) Uani 1 1 d . . . . .
N4 N 0.38453(14) 0.36222(19) 0.42368(14) 0.0274(8) Uani 1 1 d . . . . .
F11 F 0.28071(14) 0.6602(2) 0.45479(15) 0.0826(12) Uani 1 1 d . . . . .
C50 C 0.22067(16) 0.2974(2) 0.74294(17) 0.0242(9) Uani 1 1 d . . . . .
C99 C 0.33406(17) 0.2932(2) 0.33613(17) 0.0251(10) Uani 1 1 d . . . . .
C7 C 0.11439(16) 0.0789(2) 0.50909(17) 0.0224(9) Uani 1 1 d . . . . .
C82 C 0.47713(17) 0.4422(2) 0.32368(17) 0.0270(10) Uani 1 1 d . . . . .
C41 C 0.10223(16) 0.3813(2) 0.65872(18) 0.0252(10) Uani 1 1 d . . . . .
C8 C 0.09009(18) 0.0548(2) 0.45865(18) 0.0297(10) Uani 1 1 d . . . . .
H8 H 0.056073 0.077813 0.443157 0.036 Uiso 1 1 calc R U . . .
C81 C 0.54612(17) 0.3022(2) 0.34985(19) 0.0278(10) Uani 1 1 d . . . . .
C42 C 0.16918(16) 0.2715(2) 0.66286(17) 0.0248(9) Uani 1 1 d . . . . .
C1 C 0.05591(16) 0.0779(2) 0.59478(17) 0.0230(9) Uani 1 1 d . . . . .
C43 C 0.17874(16) 0.3548(2) 0.73712(17) 0.0246(9) Uani 1 1 d . . . . .
C76 C 0.56352(17) 0.2863(2) 0.40327(19) 0.0278(10) Uani 1 1 d . . . . .
C75 C 0.52454(17) 0.2565(2) 0.48241(17) 0.0257(9) Uani 1 1 d . . . . .
C25 C 0.17906(16) 0.4188(2) 0.52161(18) 0.0264(10) Uani 1 1 d . . . . .
C101 C 0.24921(17) 0.3147(2) 0.28911(19) 0.0294(10) Uani 1 1 d . . . . .
C98 C 0.33600(17) 0.3962(2) 0.40443(17) 0.0250(10) Uani 1 1 d . . . . .
C16 C -0.06897(18) 0.2583(3) 0.4451(2) 0.0386(12) Uani 1 1 d . . . . .
H16 H -0.099986 0.281269 0.423453 0.046 Uiso 1 1 calc R U . . .
F8 F 0.21359(16) 0.7489(2) 0.43939(18) 0.1062(15) Uani 1 1 d . . . . .
C71 C 0.48085(17) 0.1582(2) 0.53107(18) 0.0294(10) Uani 1 1 d . . . . .
H71 H 0.455023 0.115363 0.532541 0.035 Uiso 1 1 calc R U . . .
C58 C 0.49184(16) 0.0993(2) 0.38962(17) 0.0226(9) Uani 1 1 d . . . . .
C38 C 0.01611(17) 0.4546(2) 0.59825(18) 0.0290(10) Uani 1 1 d . . . . .
C45 C 0.21553(18) 0.4100(3) 0.82157(18) 0.0299(10) Uani 1 1 d . . . . .
C100 C 0.25557(17) 0.3707(2) 0.33026(18) 0.0275(10) Uani 1 1 d . . . . .
C2 C 0.05755(17) -0.0074(2) 0.58968(17) 0.0267(10) Uani 1 1 d . . . . .
H2 H 0.071734 -0.030551 0.560759 0.032 Uiso 1 1 calc R U . . .
C59 C 0.53995(17) 0.0685(2) 0.41810(19) 0.0307(11) Uani 1 1 d . . . . .
H59 H 0.550845 0.084507 0.453886 0.037 Uiso 1 1 calc R U . . .
C49 C 0.26105(17) 0.2960(3) 0.78641(18) 0.0301(10) Uani 1 1 d . . . . .
H49 H 0.289885 0.256974 0.788933 0.036 Uiso 1 1 calc R U . . .
C44 C 0.17550(17) 0.4110(2) 0.77748(18) 0.0294(10) Uani 1 1 d . . . . .
H44 H 0.146256 0.449366 0.774743 0.035 Uiso 1 1 calc R U . . .
F2 F 0.40289(17) 0.1889(2) 0.81676(15) 0.0971(13) Uani 1 1 d . . . . .
C18 C 0.02719(17) 0.2524(2) 0.47171(17) 0.0260(9) Uani 1 1 d . . . . .
F9 F 0.22949(18) 0.6670(3) 0.37623(17) 0.1134(16) Uani 1 1 d . . . . .
C47 C 0.25896(18) 0.3525(3) 0.82637(18) 0.0321(11) Uani 1 1 d . . . . .
C69 C 0.40871(17) 0.0036(2) 0.44126(19) 0.0315(11) Uani 1 1 d . . . . .
H69 H 0.441905 -0.016646 0.432406 0.038 Uiso 1 1 calc R U . . .
C94 C 0.41457(18) 0.3959(2) 0.46605(18) 0.0329(11) Uani 1 1 d . . . . .
H94 H 0.448968 0.372048 0.479397 0.040 Uiso 1 1 calc R U . . .
C64 C 0.39833(17) 0.0880(2) 0.43946(17) 0.0265(10) Uani 1 1 d . . . . .
C19 C 0.11468(18) 0.2596(2) 0.44142(18) 0.0290(10) Uani 1 1 d . . . . .
C87 C 0.52222(19) 0.4852(3) 0.31197(18) 0.0354(11) Uani 1 1 d . . . . .
H87 H 0.554026 0.455782 0.306961 0.042 Uiso 1 1 calc R U . . .
C88 C 0.45716(17) 0.2955(2) 0.25902(18) 0.0277(10) Uani 1 1 d . . . . .
C70 C 0.48560(17) 0.1933(2) 0.48258(17) 0.0247(10) Uani 1 1 d . . . . .
C102 C 0.20265(18) 0.3106(3) 0.25173(19) 0.0357(11) Uani 1 1 d . . . . .
H102 H 0.199705 0.271810 0.223627 0.043 Uiso 1 1 calc R U . . .
C13 C 0.02272(16) 0.1891(2) 0.50813(17) 0.0239(9) Uani 1 1 d . . . . .
C37 C 0.03928(17) 0.3841(3) 0.58200(18) 0.0308(11) Uani 1 1 d . . . . .
H37 H 0.024740 0.360657 0.548731 0.037 Uiso 1 1 calc R U . . .
C74 C 0.55700(19) 0.2827(3) 0.52858(19) 0.0348(11) Uani 1 1 d . . . . .
H74 H 0.582838 0.325792 0.527787 0.042 Uiso 1 1 calc R U . . .
C63 C 0.47655(18) 0.0746(3) 0.33728(19) 0.0350(11) Uani 1 1 d . . . . .
H63 H 0.443921 0.095607 0.317212 0.042 Uiso 1 1 calc R U . . .
C17 C -0.01756(18) 0.2862(3) 0.44057(19) 0.0344(11) Uani 1 1 d . . . . .
H17 H -0.013134 0.328636 0.416023 0.041 Uiso 1 1 calc R U . . .
C12 C 0.16426(17) 0.0445(2) 0.53071(18) 0.0279(10) Uani 1 1 d . . . . .
H12 H 0.181759 0.061366 0.564732 0.034 Uiso 1 1 calc R U . . .
C95 C 0.39785(19) 0.4638(3) 0.49127(19) 0.0335(11) Uani 1 1 d . . . . .
C31 C 0.25725(18) 0.2911(3) 0.55170(18) 0.0303(10) Uani 1 1 d . . . . .
C72 C 0.51301(19) 0.1846(3) 0.57716(19) 0.0367(12) Uani 1 1 d . . . . .
H72 H 0.508665 0.160453 0.609945 0.044 Uiso 1 1 calc R U . . .
C11 C 0.18879(18) -0.0146(3) 0.50289(19) 0.0337(11) Uani 1 1 d . . . . .
H11 H 0.222278 -0.039191 0.518477 0.040 Uiso 1 1 calc R U . . .
C3 C 0.03907(18) -0.0596(3) 0.62560(18) 0.0340(11) Uani 1 1 d . . . . .
H3 H 0.040607 -0.117862 0.621317 0.041 Uiso 1 1 calc R U . . .
C73 C 0.55126(19) 0.2455(3) 0.57570(19) 0.0370(11) Uani 1 1 d . . . . .
H73 H 0.573933 0.262110 0.607412 0.044 Uiso 1 1 calc R U . . .
C15 C -0.07566(18) 0.1971(3) 0.48109(19) 0.0348(11) Uani 1 1 d . . . . .
H15 H -0.111144 0.179009 0.484895 0.042 Uiso 1 1 calc R U . . .
C14 C -0.03011(17) 0.1623(2) 0.51154(18) 0.0301(10) Uani 1 1 d . . . . .
H14 H -0.034851 0.119015 0.535391 0.036 Uiso 1 1 calc R U . . .
F6 F 0.38905(18) 0.1388(3) 0.73730(18) 0.130(2) Uani 1 1 d . . . . .
C24 C 0.16963(18) 0.2667(2) 0.46399(18) 0.0282(10) Uani 1 1 d . . . . .
C80 C 0.58575(18) 0.3002(3) 0.3164(2) 0.0370(12) Uani 1 1 d . . . . .
H80 H 0.575284 0.310815 0.279707 0.044 Uiso 1 1 calc R U . . .
C46 C 0.2120(2) 0.4715(3) 0.86533(19) 0.0423(13) Uani 1 1 d . . . . .
H46A H 0.182786 0.511290 0.853585 0.064 Uiso 1 1 calc R U . . .
H46B H 0.246742 0.500967 0.874102 0.064 Uiso 1 1 calc R U . . .
H46C H 0.204180 0.442160 0.896620 0.064 Uiso 1 1 calc R U . . .
C108 C 0.30760(18) 0.2004(2) 0.25904(18) 0.0310(11) Uani 1 1 d . . . . .
H10A H 0.347274 0.190164 0.262531 0.037 Uiso 1 1 calc R U . . .
H10B H 0.294072 0.216252 0.221973 0.037 Uiso 1 1 calc R U . . .
C30 C 0.18310(17) 0.4567(3) 0.47407(19) 0.0327(11) Uani 1 1 d . . . . .
H30 H 0.186108 0.423982 0.443974 0.039 Uiso 1 1 calc R U . . .
C109 C 0.27965(18) 0.1217(3) 0.27156(19) 0.0310(11) Uani 1 1 d . . . . .
C83 C 0.43173(19) 0.4875(2) 0.3319(2) 0.0373(12) Uani 1 1 d . . . . .
H83 H 0.400731 0.459340 0.340232 0.045 Uiso 1 1 calc R U . . .
C6 C 0.03535(18) 0.1100(3) 0.63792(19) 0.0343(11) Uani 1 1 d . . . . .
H6 H 0.034390 0.168139 0.642790 0.041 Uiso 1 1 calc R U . . .
C20 C 0.0983(2) 0.2291(3) 0.39084(19) 0.0403(12) Uani 1 1 d . . . . .
H20 H 0.060895 0.227247 0.375576 0.048 Uiso 1 1 calc R U . . .
C52 C 0.22669(18) 0.1028(2) 0.72444(18) 0.0296(10) Uani 1 1 d . . . . .
C9 C 0.11561(19) -0.0029(3) 0.4310(2) 0.0386(12) Uani 1 1 d . . . . .
H9 H 0.098985 -0.018831 0.396486 0.046 Uiso 1 1 calc R U . . .
C40 C 0.08146(19) 0.4541(3) 0.67589(19) 0.0353(11) Uani 1 1 d . . . . .
H40 H 0.097246 0.478072 0.708625 0.042 Uiso 1 1 calc R U . . .
C107 C 0.21354(18) 0.4253(3) 0.33471(19) 0.0329(11) Uani 1 1 d . . . . .
H107 H 0.217194 0.464405 0.362677 0.039 Uiso 1 1 calc R U . . .
C68 C 0.37147(18) -0.0510(3) 0.45571(19) 0.0350(12) Uani 1 1 d . . . . .
H68 H 0.379003 -0.108586 0.456490 0.042 Uiso 1 1 calc R U . . .
C89 C 0.4795(2) 0.2244(3) 0.2403(2) 0.0381(12) Uani 1 1 d . . . . .
H89 H 0.508705 0.196456 0.261658 0.046 Uiso 1 1 calc R U . . .
C62 C 0.50834(19) 0.0197(3) 0.3142(2) 0.0401(12) Uani 1 1 d . . . . .
H62 H 0.497488 0.003028 0.278514 0.048 Uiso 1 1 calc R U . . .
C51 C 0.24426(18) 0.1722(2) 0.69177(19) 0.0325(11) Uani 1 1 d . . . . .
H51A H 0.283575 0.183280 0.703155 0.039 Uiso 1 1 calc R U . . .
H51B H 0.238715 0.155500 0.654179 0.039 Uiso 1 1 calc R U . . .
C60 C 0.57231(19) 0.0145(3) 0.3946(2) 0.0385(12) Uani 1 1 d . . . . .
H60 H 0.605724 -0.004953 0.414064 0.046 Uiso 1 1 calc R U . . .
C93 C 0.41460(19) 0.3352(3) 0.2266(2) 0.0379(12) Uani 1 1 d . . . . .
H93 H 0.399062 0.383697 0.238765 0.045 Uiso 1 1 calc R U . . .
C4 C 0.01844(19) -0.0264(3) 0.66760(19) 0.0385(12) Uani 1 1 d . . . . .
H4 H 0.005628 -0.061811 0.692447 0.046 Uiso 1 1 calc R U . . .
C10 C 0.16469(19) -0.0375(3) 0.4530(2) 0.0372(12) Uani 1 1 d . . . . .
H10 H 0.181813 -0.076937 0.433736 0.045 Uiso 1 1 calc R U . . .
C23 C 0.20834(19) 0.2388(3) 0.43434(19) 0.0359(11) Uani 1 1 d . . . . .
H23 H 0.245993 0.243077 0.448538 0.043 Uiso 1 1 calc R U . . .
C26 C 0.1735(2) 0.4674(3) 0.5649(2) 0.0377(12) Uani 1 1 d . . . . .
H26 H 0.169898 0.441797 0.597407 0.045 Uiso 1 1 calc R U . . .
C85 C 0.4756(2) 0.6139(3) 0.3155(2) 0.0468(14) Uani 1 1 d . . . . .
H85 H 0.475018 0.672446 0.312352 0.056 Uiso 1 1 calc R U . . .
C86 C 0.5209(2) 0.5706(3) 0.3076(2) 0.0400(12) Uani 1 1 d . . . . .
H86 H 0.551656 0.599307 0.299077 0.048 Uiso 1 1 calc R U . . .
C36 C 0.2767(2) 0.2108(3) 0.5597(2) 0.0423(13) Uani 1 1 d . . . . .
H36 H 0.252718 0.165596 0.550141 0.051 Uiso 1 1 calc R U . . .
C97 C 0.31742(19) 0.4663(3) 0.4269(2) 0.0384(12) Uani 1 1 d . . . . .
H97 H 0.283518 0.490603 0.412380 0.046 Uiso 1 1 calc R U . . .
C65 C 0.34925(18) 0.1159(3) 0.4522(2) 0.0386(12) Uani 1 1 d . . . . .
H65 H 0.341157 0.173321 0.450737 0.046 Uiso 1 1 calc R U . . .
F1 F 0.47138(18) 0.1360(3) 0.7798(2) 0.136(2) Uani 1 1 d . . . . .
C39 C 0.03778(19) 0.4911(3) 0.6450(2) 0.0392(12) Uani 1 1 d . . . . .
H39 H 0.022921 0.541060 0.655863 0.047 Uiso 1 1 calc R U . . .
C27 C 0.1732(2) 0.5532(3) 0.5611(2) 0.0480(14) Uani 1 1 d . . . . .
H27 H 0.169393 0.586079 0.590879 0.058 Uiso 1 1 calc R U . . .
C77 C 0.61708(19) 0.2665(3) 0.4234(2) 0.0385(12) Uani 1 1 d . . . . .
H77 H 0.627854 0.254077 0.459809 0.046 Uiso 1 1 calc R U . . .
F10 F 0.31413(17) 0.7088(3) 0.3842(2) 0.1304(18) Uani 1 1 d . . . . .
C32 C 0.29333(19) 0.3555(3) 0.5662(2) 0.0474(14) Uani 1 1 d . . . . .
H32 H 0.281292 0.411059 0.560611 0.057 Uiso 1 1 calc R U . . .
C57 C 0.1770(2) 0.0640(3) 0.7087(2) 0.0469(14) Uani 1 1 d . . . . .
H57 H 0.154170 0.081327 0.677281 0.056 Uiso 1 1 calc R U . . .
C110 C 0.2317(2) 0.0960(3) 0.2417(2) 0.0468(14) Uani 1 1 d . . . . .
H110 H 0.215898 0.127140 0.211721 0.056 Uiso 1 1 calc R U . . .
C5 C 0.0164(2) 0.0584(3) 0.6736(2) 0.0425(13) Uani 1 1 d . . . . .
H5 H 0.001882 0.081287 0.702359 0.051 Uiso 1 1 calc R U . . .
C84 C 0.4309(2) 0.5730(3) 0.3280(2) 0.0471(14) Uani 1 1 d . . . . .
H84 H 0.399748 0.603176 0.333944 0.056 Uiso 1 1 calc R U . . .
C103 C 0.16025(19) 0.3644(3) 0.2561(2) 0.0429(13) Uani 1 1 d . . . . .
F7 F 0.3031(2) 0.7896(2) 0.4496(2) 0.144(2) Uani 1 1 d . . . . .
C28 C 0.1786(2) 0.5902(3) 0.5138(2) 0.0473(14) Uani 1 1 d . . . . .
H28 H 0.179403 0.648782 0.511258 0.057 Uiso 1 1 calc R U . . .
C105 C 0.16588(19) 0.4221(3) 0.2976(2) 0.0395(12) Uani 1 1 d . . . . .
C22 C 0.1927(2) 0.2051(3) 0.3847(2) 0.0453(14) Uani 1 1 d . . . . .
H22 H 0.219448 0.184641 0.365453 0.054 Uiso 1 1 calc R U . . .
C96 C 0.3493(2) 0.5001(3) 0.4711(2) 0.0421(13) Uani 1 1 d . . . . .
H96 H 0.337517 0.548140 0.487211 0.050 Uiso 1 1 calc R U . . .
C61 C 0.55603(19) -0.0108(3) 0.3433(2) 0.0422(13) Uani 1 1 d . . . . .
H61 H 0.577551 -0.049307 0.327847 0.051 Uiso 1 1 calc R U . . .
C79 C 0.6394(2) 0.2829(3) 0.3362(2) 0.0487(14) Uani 1 1 d . . . . .
H79 H 0.665960 0.283126 0.313468 0.058 Uiso 1 1 calc R U . . .
C67 C 0.32331(19) -0.0228(3) 0.4691(2) 0.0401(13) Uani 1 1 d . . . . .
H67 H 0.297955 -0.060688 0.479599 0.048 Uiso 1 1 calc R U . . .
C53 C 0.2591(2) 0.0775(3) 0.7707(2) 0.0445(13) Uani 1 1 d . . . . .
H53 H 0.293357 0.103186 0.782093 0.053 Uiso 1 1 calc R U . . .
C78 C 0.6545(2) 0.2654(3) 0.3890(2) 0.0463(13) Uani 1 1 d . . . . .
H78 H 0.691430 0.252257 0.402131 0.056 Uiso 1 1 calc R U . . .
F3 F 0.38545(19) 0.2730(3) 0.7489(2) 0.140(2) Uani 1 1 d . . . . .
C92 C 0.3947(2) 0.3049(3) 0.1771(2) 0.0477(14) Uani 1 1 d . . . . .
H92 H 0.365698 0.332691 0.155405 0.057 Uiso 1 1 calc R U . . .
C90 C 0.4588(2) 0.1949(3) 0.1905(2) 0.0522(15) Uani 1 1 d . . . . .
H90 H 0.474038 0.146343 0.178064 0.063 Uiso 1 1 calc R U . . .
C21 C 0.1383(2) 0.2015(3) 0.3632(2) 0.0472(14) Uani 1 1 d . . . . .
H21 H 0.127842 0.179523 0.328693 0.057 Uiso 1 1 calc R U . . .
F12 F 0.24795(17) 0.8022(3) 0.3732(2) 0.137(2) Uani 1 1 d . . . . .
C29 C 0.18278(19) 0.5421(3) 0.4702(2) 0.0415(13) Uani 1 1 d . . . . .
H29 H 0.185452 0.567709 0.437400 0.050 Uiso 1 1 calc R U . . .
C48 C 0.3038(2) 0.3536(3) 0.8739(2) 0.0512(15) Uani 1 1 d . . . . .
H48A H 0.320638 0.408541 0.877425 0.077 Uiso 1 1 calc R U . . .
H48B H 0.331377 0.312190 0.869307 0.077 Uiso 1 1 calc R U . . .
H48C H 0.288389 0.340853 0.905713 0.077 Uiso 1 1 calc R U . . .
C91 C 0.4167(2) 0.2344(4) 0.1586(2) 0.0545(15) Uani 1 1 d . . . . .
H91 H 0.402902 0.213461 0.124492 0.065 Uiso 1 1 calc R U . . .
C114 C 0.3020(2) 0.0740(3) 0.3142(2) 0.0504(14) Uani 1 1 d . . . . .
H114 H 0.335263 0.090905 0.335116 0.060 Uiso 1 1 calc R U . . .
C66 C 0.3121(2) 0.0606(3) 0.4671(2) 0.0505(15) Uani 1 1 d . . . . .
H66 H 0.278761 0.080314 0.475886 0.061 Uiso 1 1 calc R U . . .
F5 F 0.4683(2) 0.2712(3) 0.79325(19) 0.138(2) Uani 1 1 d . . . . .
C113 C 0.2770(2) 0.0019(3) 0.3273(2) 0.0600(16) Uani 1 1 d . . . . .
H113 H 0.293378 -0.030556 0.356476 0.072 Uiso 1 1 calc R U . . .
C54 C 0.2414(3) 0.0139(3) 0.8004(2) 0.0587(16) Uani 1 1 d . . . . .
H54 H 0.263477 -0.002964 0.832354 0.070 Uiso 1 1 calc R U . . .
C112 C 0.2286(2) -0.0221(3) 0.2979(2) 0.0538(16) Uani 1 1 d . . . . .
H112 H 0.210686 -0.070614 0.306970 0.065 Uiso 1 1 calc R U . . .
C35 C 0.3304(2) 0.1958(4) 0.5814(2) 0.0529(15) Uani 1 1 d . . . . .
H35 H 0.343142 0.140525 0.586107 0.063 Uiso 1 1 calc R U . . .
C56 C 0.1604(2) 0.0004(3) 0.7383(3) 0.0589(16) Uani 1 1 d . . . . .
H56 H 0.126558 -0.026431 0.726741 0.071 Uiso 1 1 calc R U . . .
C111 C 0.2060(2) 0.0243(3) 0.2552(3) 0.0620(18) Uani 1 1 d . . . . .
H111 H 0.172542 0.007488 0.234587 0.074 Uiso 1 1 calc R U . . .
C34 C 0.3655(2) 0.2602(4) 0.5962(2) 0.0581(16) Uani 1 1 d . . . . .
H34 H 0.402260 0.249616 0.611464 0.070 Uiso 1 1 calc R U . . .
C55 C 0.1927(3) -0.0241(3) 0.7842(3) 0.0624(17) Uani 1 1 d . . . . .
H55 H 0.181078 -0.067536 0.804628 0.075 Uiso 1 1 calc R U . . .
C33 C 0.3471(2) 0.3394(4) 0.5888(2) 0.0632(17) Uani 1 1 d . . . . .
H33 H 0.371309 0.384158 0.599143 0.076 Uiso 1 1 calc R U . . .
C106 C 0.1205(2) 0.4823(4) 0.3026(2) 0.0641(18) Uani 1 1 d . . . . .
H10C H 0.131084 0.516943 0.333948 0.096 Uiso 1 1 calc R U . . .
H10D H 0.087273 0.451546 0.306115 0.096 Uiso 1 1 calc R U . . .
H10E H 0.113578 0.517350 0.271130 0.096 Uiso 1 1 calc R U . . .
C104 C 0.1090(2) 0.3620(4) 0.2152(2) 0.0693(19) Uani 1 1 d . . . . .
H10F H 0.103427 0.415965 0.197790 0.104 Uiso 1 1 calc R U . . .
H10G H 0.077656 0.349056 0.232440 0.104 Uiso 1 1 calc R U . . .
H10H H 0.112675 0.319408 0.188870 0.104 Uiso 1 1 calc R U . . .

loop_
_atom_site_aniso_label
_atom_site_aniso_U_11
_atom_site_aniso_U_22
_atom_site_aniso_U_33
_atom_site_aniso_U_23
_atom_site_aniso_U_13
_atom_site_aniso_U_12
Cu1 0.0269(3) 0.0218(2) 0.0227(3) -0.0023(2) 0.0004(2) -0.0002(2)
Cu2 0.0230(3) 0.0216(3) 0.0269(3) -0.0006(2) 0.0021(2) 0.0022(2)
Br1 0.0410(3) 0.0464(3) 0.0517(4) -0.0038(3) -0.0109(3) 0.0181(2)
Br2 0.0597(4) 0.0432(3) 0.0421(4) -0.0189(2) -0.0061(3) -0.0038(3)
P1 0.0244(6) 0.0196(5) 0.0225(7) -0.0007(4) -0.0001(5) 0.0012(4)
P4 0.0218(6) 0.0200(5) 0.0261(7) 0.0004(4) 0.0033(5) 0.0010(4)
P5 0.0255(6) 0.0232(5) 0.0256(7) 0.0007(5) 0.0027(5) -0.0008(4)
P2 0.0272(6) 0.0248(6) 0.0262(7) 0.0022(5) 0.0016(5) -0.0017(5)
P3 0.0474(8) 0.0330(7) 0.0407(9) -0.0017(6) 0.0060(7) -0.0011(6)
P6 0.0397(8) 0.0431(8) 0.0552(10) 0.0150(7) -0.0048(7) -0.0062(6)
O2 0.0258(16) 0.0285(15) 0.0265(19) 0.0032(13) 0.0014(14) 0.0017(12)
O1 0.0282(17) 0.0263(15) 0.0281(19) -0.0035(13) 0.0015(14) -0.0021(12)
N2 0.0244(19) 0.0208(17) 0.021(2) -0.0047(14) -0.0018(16) -0.0006(14)
N6 0.0258(19) 0.0245(18) 0.026(2) -0.0021(15) 0.0021(17) -0.0008(15)
N1 0.0217(18) 0.0237(17) 0.026(2) -0.0020(15) 0.0003(16) 0.0021(14)
N5 0.0201(18) 0.0264(18) 0.025(2) -0.0012(15) 0.0022(16) 0.0040(14)
N3 0.028(2) 0.0235(18) 0.027(2) -0.0040(15) -0.0020(17) 0.0020(15)
F4 0.075(2) 0.080(2) 0.063(3) 0.0189(19) 0.027(2) -0.0128(19)
N4 0.029(2) 0.0234(18) 0.028(2) -0.0048(15) -0.0018(17) 0.0047(15)
F11 0.077(3) 0.062(2) 0.101(3) 0.039(2) -0.008(2) 0.0094(18)
C50 0.024(2) 0.023(2) 0.027(3) -0.0030(18) 0.005(2) -0.0034(17)
C99 0.026(2) 0.025(2) 0.024(3) -0.0004(18) 0.006(2) -0.0005(17)
C7 0.024(2) 0.019(2) 0.024(3) 0.0041(17) 0.0030(19) -0.0014(16)
C82 0.031(3) 0.025(2) 0.023(3) -0.0007(18) -0.002(2) -0.0002(18)
C41 0.024(2) 0.022(2) 0.029(3) 0.0012(18) 0.000(2) -0.0019(17)
C8 0.028(2) 0.030(2) 0.029(3) -0.0024(19) 0.000(2) 0.0025(19)
C81 0.021(2) 0.025(2) 0.037(3) -0.0013(19) 0.004(2) -0.0017(17)
C42 0.025(2) 0.024(2) 0.024(3) -0.0001(18) 0.0023(19) -0.0002(17)
C1 0.021(2) 0.026(2) 0.021(2) -0.0008(17) -0.0015(18) -0.0011(17)
C43 0.023(2) 0.027(2) 0.023(3) -0.0047(18) -0.0006(19) -0.0026(17)
C76 0.026(2) 0.023(2) 0.035(3) -0.0023(19) 0.005(2) -0.0013(18)
C75 0.028(2) 0.024(2) 0.024(3) -0.0011(18) 0.0013(19) 0.0032(18)
C25 0.023(2) 0.027(2) 0.028(3) 0.0032(19) 0.001(2) 0.0010(18)
C101 0.023(2) 0.028(2) 0.036(3) 0.004(2) 0.002(2) 0.0030(18)
C98 0.028(2) 0.023(2) 0.024(3) -0.0024(18) 0.004(2) 0.0027(18)
C16 0.030(3) 0.031(2) 0.050(3) -0.003(2) -0.008(2) 0.005(2)
F8 0.101(3) 0.107(3) 0.124(4) 0.038(3) 0.057(3) 0.051(3)
C71 0.029(2) 0.027(2) 0.032(3) 0.007(2) 0.006(2) 0.0026(19)
C58 0.020(2) 0.020(2) 0.029(3) 0.0006(17) 0.0059(19) -0.0021(16)
C38 0.027(2) 0.025(2) 0.034(3) 0.0057(19) 0.000(2) 0.0075(18)
C45 0.028(2) 0.035(2) 0.026(3) -0.008(2) 0.002(2) -0.0058(19)
C100 0.025(2) 0.027(2) 0.030(3) 0.0027(19) 0.004(2) -0.0008(18)
C2 0.030(2) 0.026(2) 0.023(3) -0.0047(18) 0.003(2) -0.0030(18)
C59 0.031(3) 0.031(2) 0.031(3) 0.001(2) 0.007(2) 0.0045(19)
C49 0.024(2) 0.030(2) 0.034(3) 0.000(2) -0.001(2) 0.0017(18)
C44 0.027(2) 0.028(2) 0.033(3) -0.005(2) 0.003(2) -0.0006(18)
F2 0.134(4) 0.114(3) 0.054(3) -0.002(2) 0.050(3) -0.001(3)
C18 0.026(2) 0.024(2) 0.026(3) -0.0049(18) 0.0005(19) 0.0018(18)
F9 0.121(4) 0.135(4) 0.078(3) -0.023(3) -0.003(3) -0.056(3)
C47 0.027(2) 0.040(3) 0.027(3) -0.002(2) -0.002(2) -0.002(2)
C69 0.024(2) 0.029(2) 0.042(3) 0.003(2) 0.007(2) 0.0036(19)
C94 0.034(3) 0.029(2) 0.033(3) -0.008(2) -0.006(2) 0.004(2)
C64 0.026(2) 0.026(2) 0.028(3) -0.0012(18) 0.006(2) -0.0007(18)
C19 0.036(3) 0.022(2) 0.029(3) 0.0050(19) 0.007(2) -0.0016(19)
C87 0.039(3) 0.035(3) 0.033(3) -0.002(2) 0.008(2) -0.007(2)
C88 0.030(2) 0.027(2) 0.026(3) 0.0001(19) 0.004(2) -0.0079(18)
C70 0.027(2) 0.020(2) 0.027(3) -0.0028(18) 0.006(2) 0.0062(17)
C102 0.034(3) 0.036(3) 0.033(3) -0.006(2) -0.005(2) 0.000(2)
C13 0.024(2) 0.021(2) 0.025(3) -0.0018(17) -0.0013(19) 0.0037(17)
C37 0.030(3) 0.031(2) 0.029(3) -0.001(2) -0.002(2) 0.0002(19)
C74 0.038(3) 0.029(2) 0.034(3) -0.002(2) -0.003(2) -0.001(2)
C63 0.025(3) 0.045(3) 0.034(3) -0.006(2) 0.001(2) 0.000(2)
C17 0.039(3) 0.024(2) 0.036(3) 0.004(2) -0.005(2) 0.000(2)
C12 0.025(2) 0.031(2) 0.027(3) 0.0031(19) 0.002(2) 0.0026(18)
C95 0.038(3) 0.031(2) 0.029(3) -0.004(2) -0.002(2) -0.001(2)
C31 0.029(2) 0.035(2) 0.028(3) 0.004(2) 0.006(2) 0.0000(19)
C72 0.044(3) 0.041(3) 0.024(3) 0.003(2) 0.003(2) 0.007(2)
C11 0.029(3) 0.038(3) 0.034(3) 0.006(2) 0.006(2) 0.007(2)
C3 0.038(3) 0.033(2) 0.030(3) 0.003(2) 0.001(2) -0.007(2)
C73 0.043(3) 0.037(3) 0.028(3) -0.004(2) -0.004(2) 0.005(2)
C15 0.023(2) 0.038(3) 0.041(3) -0.003(2) -0.002(2) -0.002(2)
C14 0.030(3) 0.026(2) 0.033(3) -0.0032(19) 0.001(2) 0.0001(19)
F6 0.129(4) 0.157(4) 0.122(4) -0.084(3) 0.074(3) -0.096(3)
C24 0.034(3) 0.022(2) 0.029(3) 0.0050(18) 0.006(2) -0.0002(18)
C80 0.031(3) 0.046(3) 0.035(3) -0.006(2) 0.009(2) -0.003(2)
C46 0.043(3) 0.049(3) 0.033(3) -0.014(2) -0.001(2) -0.004(2)
C108 0.030(3) 0.034(2) 0.027(3) -0.006(2) 0.000(2) -0.0016(19)
C30 0.029(3) 0.032(2) 0.037(3) 0.003(2) 0.007(2) -0.0019(19)
C109 0.029(3) 0.029(2) 0.035(3) -0.010(2) 0.002(2) -0.0004(19)
C83 0.039(3) 0.024(2) 0.050(3) 0.005(2) 0.010(2) -0.002(2)
C6 0.040(3) 0.030(2) 0.034(3) -0.001(2) 0.009(2) 0.007(2)
C20 0.051(3) 0.040(3) 0.028(3) -0.001(2) 0.002(2) -0.011(2)
C52 0.033(3) 0.027(2) 0.029(3) -0.0005(19) 0.003(2) 0.0134(19)
C9 0.037(3) 0.045(3) 0.033(3) -0.010(2) 0.003(2) 0.001(2)
C40 0.042(3) 0.032(2) 0.029(3) -0.009(2) -0.003(2) 0.010(2)
C107 0.033(3) 0.036(3) 0.028(3) -0.002(2) 0.004(2) 0.010(2)
C68 0.037(3) 0.021(2) 0.046(3) 0.003(2) 0.006(2) -0.0013(19)
C89 0.042(3) 0.034(3) 0.037(3) -0.007(2) 0.002(2) -0.003(2)
C62 0.038(3) 0.051(3) 0.034(3) -0.018(2) 0.013(2) -0.007(2)
C51 0.029(3) 0.035(2) 0.032(3) -0.004(2) 0.001(2) 0.011(2)
C60 0.030(3) 0.037(3) 0.050(4) 0.003(2) 0.011(2) 0.012(2)
C93 0.039(3) 0.039(3) 0.034(3) 0.002(2) 0.003(2) -0.003(2)
C4 0.037(3) 0.048(3) 0.030(3) 0.011(2) 0.006(2) -0.003(2)
C10 0.040(3) 0.035(3) 0.039(3) -0.005(2) 0.015(3) 0.008(2)
C23 0.039(3) 0.033(2) 0.038(3) 0.001(2) 0.011(2) 0.001(2)
C26 0.054(3) 0.027(2) 0.032(3) 0.000(2) 0.007(2) -0.010(2)
C85 0.066(4) 0.023(2) 0.052(4) 0.002(2) 0.012(3) -0.009(2)
C86 0.050(3) 0.033(3) 0.041(3) -0.001(2) 0.016(3) -0.013(2)
C36 0.036(3) 0.041(3) 0.051(4) 0.004(2) 0.011(3) 0.001(2)
C97 0.030(3) 0.035(3) 0.049(4) -0.013(2) 0.002(2) 0.008(2)
C65 0.037(3) 0.023(2) 0.059(4) -0.002(2) 0.017(3) 0.000(2)
F1 0.130(4) 0.123(3) 0.172(5) 0.110(3) 0.079(4) 0.076(3)
C39 0.045(3) 0.033(3) 0.038(3) -0.008(2) 0.002(2) 0.015(2)
C27 0.064(4) 0.033(3) 0.049(4) -0.008(2) 0.014(3) -0.004(2)
C77 0.034(3) 0.041(3) 0.038(3) 0.003(2) -0.005(2) -0.001(2)
F10 0.076(3) 0.188(5) 0.137(5) 0.008(4) 0.047(3) -0.001(3)
C32 0.032(3) 0.045(3) 0.061(4) 0.004(3) -0.005(3) -0.005(2)
C57 0.039(3) 0.049(3) 0.048(4) 0.008(3) -0.008(3) 0.002(2)
C110 0.041(3) 0.045(3) 0.047(4) 0.000(2) -0.014(3) -0.002(2)
C5 0.046(3) 0.055(3) 0.030(3) 0.000(2) 0.017(3) 0.006(2)
C84 0.054(3) 0.023(2) 0.068(4) 0.004(2) 0.021(3) 0.004(2)
C103 0.032(3) 0.053(3) 0.040(3) -0.001(2) -0.005(2) 0.007(2)
F7 0.183(5) 0.081(3) 0.140(5) -0.004(3) -0.055(4) -0.079(3)
C28 0.053(3) 0.025(2) 0.064(4) 0.007(3) 0.010(3) -0.001(2)
C105 0.034(3) 0.049(3) 0.036(3) 0.004(2) 0.004(2) 0.011(2)
C22 0.059(4) 0.044(3) 0.039(3) -0.006(2) 0.026(3) -0.005(3)
C96 0.048(3) 0.031(2) 0.045(3) -0.018(2) 0.000(3) 0.009(2)
C61 0.036(3) 0.036(3) 0.058(4) -0.011(2) 0.020(3) -0.003(2)
C79 0.030(3) 0.067(4) 0.054(4) -0.011(3) 0.019(3) 0.004(3)
C67 0.035(3) 0.035(3) 0.054(4) 0.000(2) 0.020(3) -0.010(2)
C53 0.045(3) 0.044(3) 0.041(3) -0.001(2) -0.004(3) 0.004(2)
C78 0.027(3) 0.056(3) 0.054(4) -0.008(3) 0.000(3) 0.005(2)
F3 0.117(4) 0.142(4) 0.172(5) 0.077(4) 0.057(4) 0.084(3)
C92 0.050(3) 0.060(3) 0.030(3) 0.007(3) -0.003(3) -0.012(3)
C90 0.059(4) 0.050(3) 0.049(4) -0.017(3) 0.015(3) -0.009(3)
C21 0.071(4) 0.043(3) 0.031(3) -0.003(2) 0.017(3) -0.012(3)
F12 0.099(3) 0.138(4) 0.165(5) 0.122(4) -0.003(3) -0.006(3)
C29 0.045(3) 0.035(3) 0.046(4) 0.012(2) 0.010(3) -0.003(2)
C48 0.038(3) 0.066(4) 0.043(4) -0.018(3) -0.012(3) 0.006(3)
C91 0.061(4) 0.074(4) 0.027(3) -0.011(3) 0.002(3) -0.021(3)
C114 0.056(4) 0.039(3) 0.048(4) 0.001(3) -0.015(3) -0.004(3)
C66 0.042(3) 0.037(3) 0.083(5) -0.005(3) 0.038(3) -0.003(2)
F5 0.145(4) 0.149(4) 0.118(4) -0.073(3) 0.016(3) -0.078(3)
C113 0.084(5) 0.042(3) 0.048(4) 0.012(3) -0.008(3) -0.010(3)
C54 0.079(5) 0.052(3) 0.040(4) 0.010(3) -0.003(3) 0.012(3)
C112 0.063(4) 0.031(3) 0.069(5) -0.003(3) 0.014(3) -0.012(3)
C35 0.045(3) 0.061(4) 0.055(4) 0.014(3) 0.016(3) 0.019(3)
C56 0.052(4) 0.053(3) 0.071(5) 0.016(3) 0.008(3) -0.005(3)
C111 0.046(3) 0.040(3) 0.095(6) 0.000(3) -0.004(3) -0.019(3)
C34 0.029(3) 0.096(5) 0.048(4) 0.011(3) 0.002(3) 0.012(3)
C55 0.081(5) 0.048(3) 0.062(5) 0.020(3) 0.020(4) 0.009(3)
C33 0.035(3) 0.078(4) 0.072(5) 0.001(4) -0.008(3) -0.012(3)
C106 0.047(3) 0.084(4) 0.056(4) -0.017(3) -0.007(3) 0.031(3)
C104 0.045(4) 0.081(4) 0.072(5) -0.016(4) -0.020(3) 0.022(3)

loop_
_atom_type_symbol
_atom_type_description
_atom_type_scat_dispersion_real
_atom_type_scat_dispersion_imag
_atom_type_scat_source
C C 0.0033 0.0016 'International Tables Vol C Tables 4.2.6.8 and 6.1.1.4'
H H 0.0000 0.0000 'International Tables Vol C Tables 4.2.6.8 and 6.1.1.4'
Br Br -0.2901 2.4595 'International Tables Vol C Tables 4.2.6.8 and 6.1.1.4'
Cu Cu 0.3201 1.2651 'International Tables Vol C Tables 4.2.6.8 and 6.1.1.4'
F F 0.0171 0.0103 'International Tables Vol C Tables 4.2.6.8 and 6.1.1.4'
N N 0.0061 0.0033 'International Tables Vol C Tables 4.2.6.8 and 6.1.1.4'
O O 0.0106 0.0060 'International Tables Vol C Tables 4.2.6.8 and 6.1.1.4'
P P 0.1023 0.0942 'International Tables Vol C Tables 4.2.6.8 and 6.1.1.4'

loop_
_geom_angle_atom_site_label_1
_geom_angle_atom_site_label_2
_geom_angle_atom_site_label_3
_geom_angle
_geom_angle_site_symmetry_1
_geom_angle_site_symmetry_3
_geom_angle_publ_flag
P1 Cu1 P2 109.22(5) . . ?
N3 Cu1 P1 107.54(9) . . ?
N3 Cu1 P2 107.59(10) . . ?
C42 Cu1 P1 133.08(12) . . ?
C42 Cu1 P2 112.57(12) . . ?
C42 Cu1 N3 79.24(15) . . ?
P4 Cu2 P5 109.47(4) . . ?
N4 Cu2 P4 107.16(10) . . ?
N4 Cu2 P5 108.83(10) . . ?
C99 Cu2 P4 130.55(12) . . ?
C99 Cu2 P5 114.52(12) . . ?
C99 Cu2 N4 79.13(15) . . ?
C7 P1 Cu1 116.74(13) . . ?
C7 P1 C1 101.84(18) . . ?
C7 P1 C13 104.86(19) . . ?
C1 P1 Cu1 115.94(14) . . ?
C1 P1 C13 103.95(19) . . ?
C13 P1 Cu1 112.02(13) . . ?
C58 P4 Cu2 115.54(14) . . ?
C58 P4 C70 102.82(19) . . ?
C64 P4 Cu2 118.07(14) . . ?
C64 P4 C58 102.15(18) . . ?
C64 P4 C70 101.9(2) . . ?
C70 P4 Cu2 114.22(13) . . ?
C82 P5 Cu2 117.95(15) . . ?
C81 P5 Cu2 119.48(15) . . ?
C81 P5 C82 102.04(19) . . ?
C81 P5 C88 106.8(2) . . ?
C88 P5 Cu2 105.48(14) . . ?
C88 P5 C82 103.70(19) . . ?
C25 P2 Cu1 116.68(15) . . ?
C25 P2 C31 102.99(19) . . ?
C31 P2 Cu1 111.11(15) . . ?
C24 P2 Cu1 116.13(14) . . ?
C24 P2 C25 103.44(19) . . ?
C24 P2 C31 105.0(2) . . ?
F2 P3 F4 178.1(2) . . ?
F6 P3 F4 90.7(2) . . ?
F6 P3 F2 87.4(2) . . ?
F1 P3 F4 87.5(2) . . ?
F1 P3 F2 91.9(2) . . ?
F1 P3 F6 87.7(3) . . ?
F3 P3 F4 91.0(2) . . ?
F3 P3 F2 89.5(2) . . ?
F3 P3 F6 90.2(3) . . ?
F3 P3 F1 177.4(3) . . ?
F5 P3 F4 89.0(2) . . ?
F5 P3 F2 92.9(3) . . ?
F5 P3 F6 179.3(3) . . ?
F5 P3 F1 91.7(3) . . ?
F5 P3 F3 90.5(3) . . ?
F11 P6 F9 88.8(2) . . ?
F11 P6 F10 91.3(2) . . ?
F8 P6 F11 88.7(2) . . ?
F8 P6 F9 88.0(3) . . ?
F8 P6 F10 175.5(3) . . ?
F9 P6 F10 87.5(3) . . ?
F7 P6 F11 88.9(2) . . ?
F7 P6 F8 95.8(3) . . ?
F7 P6 F9 175.5(3) . . ?
F7 P6 F10 88.7(3) . . ?
F7 P6 F12 91.4(3) . . ?
F12 P6 F11 178.8(3) . . ?
F12 P6 F8 90.0(2) . . ?
F12 P6 F9 91.1(3) . . ?
F12 P6 F10 89.9(3) . . ?
C75 O2 C76 122.9(3) . . ?
C19 O1 C18 120.8(3) . . ?
C41 N2 C43 129.9(3) . . ?
C42 N2 C41 119.4(3) . . ?
C42 N2 C43 110.6(3) . . ?
C99 N6 C101 111.7(3) . . ?
C99 N6 C108 124.0(3) . . ?
C101 N6 C108 124.2(4) . . ?
C50 N1 C51 123.5(3) . . ?
C42 N1 C50 112.5(3) . . ?
C42 N1 C51 123.4(4) . . ?
C99 N5 C98 119.1(3) . . ?
C99 N5 C100 110.7(4) . . ?
C98 N5 C100 130.2(3) . . ?
C41 N3 Cu1 111.4(3) . . ?
C37 N3 Cu1 128.8(3) . . ?
C37 N3 C41 118.6(4) . . ?
C98 N4 Cu2 112.0(3) . . ?
C94 N4 Cu2 128.0(3) . . ?
C94 N4 C98 118.9(4) . . ?
C43 C50 N1 106.9(4) . . ?
C49 C50 N1 130.7(4) . . ?
C49 C50 C43 122.3(4) . . ?
N6 C99 Cu2 140.0(3) . . ?
N6 C99 N5 105.2(3) . . ?
N5 C99 Cu2 114.7(3) . . ?
C8 C7 P1 124.1(3) . . ?
C12 C7 P1 117.0(3) . . ?
C12 C7 C8 118.8(4) . . ?
C87 C82 P5 123.3(3) . . ?
C83 C82 P5 118.5(3) . . ?
C83 C82 C87 118.2(4) . . ?
N3 C41 N2 113.9(3) . . ?
N3 C41 C40 121.8(4) . . ?
C40 C41 N2 124.2(4) . . ?
C7 C8 H8 120.0 . . ?
C9 C8 C7 120.0(4) . . ?
C9 C8 H8 120.0 . . ?
C76 C81 P5 118.3(3) . . ?
C76 C81 C80 117.4(4) . . ?
C80 C81 P5 124.2(4) . . ?
N2 C42 Cu1 114.8(3) . . ?
N1 C42 Cu1 139.7(3) . . ?
N1 C42 N2 104.8(4) . . ?
C2 C1 P1 123.5(3) . . ?
C2 C1 C6 117.7(4) . . ?
C6 C1 P1 118.6(3) . . ?
C50 C43 N2 105.2(3) . . ?
C50 C43 C44 119.5(4) . . ?
C44 C43 N2 135.3(4) . . ?
O2 C76 C81 114.5(4) . . ?
C77 C76 O2 123.1(4) . . ?
C77 C76 C81 122.3(4) . . ?
O2 C75 C70 115.9(4) . . ?
O2 C75 C74 122.1(4) . . ?
C74 C75 C70 121.6(4) . . ?
C30 C25 P2 122.7(3) . . ?
C30 C25 C26 119.2(4) . . ?
C26 C25 P2 118.0(3) . . ?
C100 C101 N6 106.6(4) . . ?
C102 C101 N6 130.6(4) . . ?
C102 C101 C100 122.8(4) . . ?
N4 C98 N5 114.0(3) . . ?
N4 C98 C97 121.5(4) . . ?
C97 C98 N5 124.5(4) . . ?
C17 C16 H16 119.8 . . ?
C17 C16 C15 120.4(4) . . ?
C15 C16 H16 119.8 . . ?
C70 C71 H71 119.4 . . ?
C72 C71 H71 119.4 . . ?
C72 C71 C70 121.2(4) . . ?
C59 C58 P4 122.7(3) . . ?
C59 C58 C63 118.7(4) . . ?
C63 C58 P4 118.4(3) . . ?
C37 C38 Br1 119.1(4) . . ?
C39 C38 Br1 120.8(3) . . ?
C39 C38 C37 120.1(4) . . ?
C44 C45 C47 121.1(4) . . ?
C44 C45 C46 118.6(4) . . ?
C47 C45 C46 120.2(4) . . ?
C101 C100 N5 105.8(4) . . ?
C101 C100 C107 119.2(4) . . ?
C107 C100 N5 135.0(4) . . ?
C1 C2 H2 119.1 . . ?
C3 C2 C1 121.7(4) . . ?
C3 C2 H2 119.1 . . ?
C58 C59 H59 119.8 . . ?
C58 C59 C60 120.5(5) . . ?
C60 C59 H59 119.8 . . ?
C50 C49 H49 120.6 . . ?
C50 C49 C47 118.8(4) . . ?
C47 C49 H49 120.6 . . ?
C43 C44 H44 120.6 . . ?
C45 C44 C43 118.8(4) . . ?
C45 C44 H44 120.6 . . ?
O1 C18 C13 119.1(4) . . ?
C17 C18 O1 118.1(4) . . ?
C17 C18 C13 122.2(4) . . ?
C45 C47 C48 120.9(4) . . ?
C49 C47 C45 119.4(4) . . ?
C49 C47 C48 119.7(4) . . ?
C64 C69 H69 119.7 . . ?
C68 C69 H69 119.7 . . ?
C68 C69 C64 120.7(4) . . ?
N4 C94 H94 118.7 . . ?
N4 C94 C95 122.7(4) . . ?
C95 C94 H94 118.7 . . ?
C69 C64 P4 123.3(3) . . ?
C69 C64 C65 118.5(4) . . ?
C65 C64 P4 118.2(3) . . ?
O1 C19 C24 115.1(4) . . ?
C20 C19 O1 122.5(4) . . ?
C20 C19 C24 122.3(4) . . ?
C82 C87 H87 119.8 . . ?
C86 C87 C82 120.4(4) . . ?
C86 C87 H87 119.8 . . ?
C89 C88 P5 122.0(4) . . ?
C93 C88 P5 118.6(3) . . ?
C93 C88 C89 118.7(4) . . ?
C75 C70 P4 117.7(3) . . ?
C71 C70 P4 125.1(3) . . ?
C71 C70 C75 117.3(4) . . ?
C101 C102 H102 120.8 . . ?
C101 C102 C103 118.4(4) . . ?
C103 C102 H102 120.8 . . ?
C18 C13 P1 120.6(3) . . ?
C14 C13 P1 122.9(3) . . ?
C14 C13 C18 116.5(4) . . ?
N3 C37 C38 121.7(4) . . ?
N3 C37 H37 119.2 . . ?
C38 C37 H37 119.2 . . ?
C75 C74 H74 120.4 . . ?
C73 C74 C75 119.1(4) . . ?
C73 C74 H74 120.4 . . ?
C58 C63 H63 119.6 . . ?
C62 C63 C58 120.8(4) . . ?
C62 C63 H63 119.6 . . ?
C16 C17 H17 120.2 . . ?
C18 C17 C16 119.6(4) . . ?
C18 C17 H17 120.2 . . ?
C7 C12 H12 119.7 . . ?
C7 C12 C11 120.5(4) . . ?
C11 C12 H12 119.7 . . ?
C94 C95 Br2 119.0(4) . . ?
C96 C95 Br2 122.2(3) . . ?
C96 C95 C94 118.8(4) . . ?
C36 C31 P2 118.8(3) . . ?
C32 C31 P2 122.8(3) . . ?
C32 C31 C36 118.0(4) . . ?
C71 C72 H72 119.9 . . ?
C73 C72 C71 120.2(4) . . ?
C73 C72 H72 119.9 . . ?
C12 C11 H11 119.9 . . ?
C10 C11 C12 120.2(4) . . ?
C10 C11 H11 119.9 . . ?
C2 C3 H3 120.3 . . ?
C4 C3 C2 119.5(4) . . ?
C4 C3 H3 120.3 . . ?
C74 C73 H73 119.7 . . ?
C72 C73 C74 120.6(5) . . ?
C72 C73 H73 119.7 . . ?
C16 C15 H15 120.3 . . ?
C16 C15 C14 119.4(4) . . ?
C14 C15 H15 120.3 . . ?
C13 C14 H14 119.1 . . ?
C15 C14 C13 121.8(4) . . ?
C15 C14 H14 119.1 . . ?
C19 C24 P2 116.8(3) . . ?
C23 C24 P2 125.6(4) . . ?
C23 C24 C19 117.5(4) . . ?
C81 C80 H80 119.6 . . ?
C79 C80 C81 120.8(5) . . ?
C79 C80 H80 119.6 . . ?
C45 C46 H46A 109.5 . . ?
C45 C46 H46B 109.5 . . ?
C45 C46 H46C 109.5 . . ?
H46A C46 H46B 109.5 . . ?
H46A C46 H46C 109.5 . . ?
H46B C46 H46C 109.5 . . ?
N6 C108 H10A 109.1 . . ?
N6 C108 H10B 109.1 . . ?
N6 C108 C109 112.4(4) . . ?
H10A C108 H10B 107.9 . . ?
C109 C108 H10A 109.1 . . ?
C109 C108 H10B 109.1 . . ?
C25 C30 H30 119.8 . . ?
C29 C30 C25 120.3(5) . . ?
C29 C30 H30 119.8 . . ?
C110 C109 C108 121.7(4) . . ?
C110 C109 C114 118.2(5) . . ?
C114 C109 C108 120.1(4) . . ?
C82 C83 H83 119.4 . . ?
C84 C83 C82 121.1(4) . . ?
C84 C83 H83 119.4 . . ?
C1 C6 H6 119.6 . . ?
C5 C6 C1 120.9(4) . . ?
C5 C6 H6 119.6 . . ?
C19 C20 H20 121.0 . . ?
C19 C20 C21 118.0(5) . . ?
C21 C20 H20 121.0 . . ?
C57 C52 C51 120.1(4) . . ?
C53 C52 C51 121.1(4) . . ?
C53 C52 C57 118.8(4) . . ?
C8 C9 H9 119.6 . . ?
C10 C9 C8 120.8(5) . . ?
C10 C9 H9 119.6 . . ?
C41 C40 H40 120.4 . . ?
C39 C40 C41 119.1(4) . . ?
C39 C40 H40 120.4 . . ?
C100 C107 H107 120.4 . . ?
C100 C107 C105 119.2(4) . . ?
C105 C107 H107 120.4 . . ?
C69 C68 H68 119.7 . . ?
C69 C68 C67 120.5(4) . . ?
C67 C68 H68 119.7 . . ?
C88 C89 H89 120.2 . . ?
C90 C89 C88 119.6(5) . . ?
C90 C89 H89 120.2 . . ?
C63 C62 H62 120.2 . . ?
C61 C62 C63 119.7(5) . . ?
C61 C62 H62 120.2 . . ?
N1 C51 C52 110.9(3) . . ?
N1 C51 H51A 109.5 . . ?
N1 C51 H51B 109.5 . . ?
C52 C51 H51A 109.5 . . ?
C52 C51 H51B 109.5 . . ?
H51A C51 H51B 108.1 . . ?
C59 C60 H60 119.9 . . ?
C61 C60 C59 120.1(5) . . ?
C61 C60 H60 119.9 . . ?
C88 C93 H93 119.6 . . ?
C92 C93 C88 120.7(5) . . ?
C92 C93 H93 119.6 . . ?
C3 C4 H4 120.1 . . ?
C3 C4 C5 119.9(4) . . ?
C5 C4 H4 120.1 . . ?
C11 C10 C9 119.7(4) . . ?
C11 C10 H10 120.2 . . ?
C9 C10 H10 120.2 . . ?
C24 C23 H23 119.5 . . ?
C22 C23 C24 121.1(5) . . ?
C22 C23 H23 119.5 . . ?
C25 C26 H26 119.7 . . ?
C25 C26 C27 120.6(5) . . ?
C27 C26 H26 119.7 . . ?
C86 C85 H85 119.9 . . ?
C86 C85 C84 120.3(4) . . ?
C84 C85 H85 119.9 . . ?
C87 C86 H86 119.8 . . ?
C85 C86 C87 120.4(4) . . ?
C85 C86 H86 119.8 . . ?
C31 C36 H36 119.6 . . ?
C35 C36 C31 120.9(5) . . ?
C35 C36 H36 119.6 . . ?
C98 C97 H97 120.7 . . ?
C96 C97 C98 118.6(4) . . ?
C96 C97 H97 120.7 . . ?
C64 C65 H65 119.7 . . ?
C66 C65 C64 120.5(4) . . ?
C66 C65 H65 119.7 . . ?
C38 C39 C40 118.7(4) . . ?
C38 C39 H39 120.6 . . ?
C40 C39 H39 120.6 . . ?
C26 C27 H27 120.2 . . ?
C28 C27 C26 119.6(5) . . ?
C28 C27 H27 120.2 . . ?
C76 C77 H77 121.0 . . ?
C76 C77 C78 118.0(5) . . ?
C78 C77 H77 121.0 . . ?
C31 C32 H32 119.8 . . ?
C31 C32 C33 120.5(5) . . ?
C33 C32 H32 119.8 . . ?
C52 C57 H57 119.6 . . ?
C56 C57 C52 120.7(5) . . ?
C56 C57 H57 119.6 . . ?
C109 C110 H110 119.8 . . ?
C109 C110 C111 120.4(5) . . ?
C111 C110 H110 119.8 . . ?
C6 C5 C4 120.3(4) . . ?
C6 C5 H5 119.8 . . ?
C4 C5 H5 119.8 . . ?
C83 C84 H84 120.2 . . ?
C85 C84 C83 119.6(5) . . ?
C85 C84 H84 120.2 . . ?
C102 C103 C105 119.7(4) . . ?
C102 C103 C104 119.5(5) . . ?
C105 C103 C104 120.7(4) . . ?
C27 C28 H28 120.0 . . ?
C27 C28 C29 120.0(4) . . ?
C29 C28 H28 120.0 . . ?
C107 C105 C103 120.7(4) . . ?
C107 C105 C106 118.7(4) . . ?
C103 C105 C106 120.6(5) . . ?
C23 C22 H22 120.2 . . ?
C21 C22 C23 119.7(5) . . ?
C21 C22 H22 120.2 . . ?
C95 C96 C97 119.6(4) . . ?
C95 C96 H96 120.2 . . ?
C97 C96 H96 120.2 . . ?
C62 C61 H61 119.9 . . ?
C60 C61 C62 120.2(4) . . ?
C60 C61 H61 119.9 . . ?
C80 C79 H79 120.1 . . ?
C78 C79 C80 119.8(5) . . ?
C78 C79 H79 120.1 . . ?
C68 C67 H67 120.2 . . ?
C68 C67 C66 119.6(4) . . ?
C66 C67 H67 120.2 . . ?
C52 C53 H53 120.1 . . ?
C52 C53 C54 119.7(5) . . ?
C54 C53 H53 120.1 . . ?
C77 C78 H78 119.2 . . ?
C79 C78 C77 121.6(5) . . ?
C79 C78 H78 119.2 . . ?
C93 C92 H92 119.7 . . ?
C93 C92 C91 120.6(5) . . ?
C91 C92 H92 119.7 . . ?
C89 C90 H90 119.3 . . ?
C91 C90 C89 121.4(5) . . ?
C91 C90 H90 119.3 . . ?
C20 C21 H21 119.3 . . ?
C22 C21 C20 121.4(5) . . ?
C22 C21 H21 119.3 . . ?
C30 C29 H29 119.9 . . ?
C28 C29 C30 120.2(5) . . ?
C28 C29 H29 119.9 . . ?
C47 C48 H48A 109.5 . . ?
C47 C48 H48B 109.5 . . ?
C47 C48 H48C 109.5 . . ?
H48A C48 H48B 109.5 . . ?
H48A C48 H48C 109.5 . . ?
H48B C48 H48C 109.5 . . ?
C92 C91 H91 120.5 . . ?
C90 C91 C92 119.0(5) . . ?
C90 C91 H91 120.5 . . ?
C109 C114 H114 119.2 . . ?
C109 C114 C113 121.6(5) . . ?
C113 C114 H114 119.2 . . ?
C65 C66 H66 119.9 . . ?
C67 C66 C65 120.2(4) . . ?
C67 C66 H66 119.9 . . ?
C114 C113 H113 120.3 . . ?
C112 C113 C114 119.5(5) . . ?
C112 C113 H113 120.3 . . ?
C53 C54 H54 119.6 . . ?
C55 C54 C53 120.8(6) . . ?
C55 C54 H54 119.6 . . ?
C113 C112 H112 120.2 . . ?
C113 C112 C111 119.6(5) . . ?
C111 C112 H112 120.2 . . ?
C36 C35 H35 119.7 . . ?
C34 C35 C36 120.5(5) . . ?
C34 C35 H35 119.7 . . ?
C57 C56 H56 120.0 . . ?
C55 C56 C57 120.1(6) . . ?
C55 C56 H56 120.0 . . ?
C110 C111 H111 119.7 . . ?
C112 C111 C110 120.7(5) . . ?
C112 C111 H111 119.7 . . ?
C35 C34 H34 120.3 . . ?
C33 C34 C35 119.5(5) . . ?
C33 C34 H34 120.3 . . ?
C54 C55 C56 119.9(5) . . ?
C54 C55 H55 120.1 . . ?
C56 C55 H55 120.1 . . ?
C32 C33 H33 119.7 . . ?
C34 C33 C32 120.7(5) . . ?
C34 C33 H33 119.7 . . ?
C105 C106 H10C 109.5 . . ?
C105 C106 H10D 109.5 . . ?
C105 C106 H10E 109.5 . . ?
H10C C106 H10D 109.5 . . ?
H10C C106 H10E 109.5 . . ?
H10D C106 H10E 109.5 . . ?
C103 C104 H10F 109.5 . . ?
C103 C104 H10G 109.5 . . ?
C103 C104 H10H 109.5 . . ?
H10F C104 H10G 109.5 . . ?
H10F C104 H10H 109.5 . . ?
H10G C104 H10H 109.5 . . ?

loop_
_geom_bond_atom_site_label_1
_geom_bond_atom_site_label_2
_geom_bond_distance
_geom_bond_site_symmetry_2
_geom_bond_publ_flag
Cu1 P1 2.2350(12) . ?
Cu1 P2 2.2732(12) . ?
Cu1 N3 2.189(3) . ?
Cu1 C42 1.948(4) . ?
Cu2 P4 2.2416(12) . ?
Cu2 P5 2.2857(12) . ?
Cu2 N4 2.168(3) . ?
Cu2 C99 1.963(4) . ?
Br1 C38 1.886(4) . ?
Br2 C95 1.881(5) . ?
P1 C7 1.822(4) . ?
P1 C1 1.824(4) . ?
P1 C13 1.825(4) . ?
P4 C58 1.825(4) . ?
P4 C64 1.825(4) . ?
P4 C70 1.829(4) . ?
P5 C82 1.841(4) . ?
P5 C81 1.830(4) . ?
P5 C88 1.835(5) . ?
P2 C25 1.824(4) . ?
P2 C31 1.825(4) . ?
P2 C24 1.820(5) . ?
P3 F4 1.582(3) . ?
P3 F2 1.580(4) . ?
P3 F6 1.561(4) . ?
P3 F1 1.552(4) . ?
P3 F3 1.538(4) . ?
P3 F5 1.538(4) . ?
P6 F11 1.572(3) . ?
P6 F8 1.557(4) . ?
P6 F9 1.580(4) . ?
P6 F10 1.584(4) . ?
P6 F7 1.537(4) . ?
P6 F12 1.554(4) . ?
O2 C76 1.391(5) . ?
O2 C75 1.385(5) . ?
O1 C18 1.399(5) . ?
O1 C19 1.398(5) . ?
N2 C41 1.415(5) . ?
N2 C42 1.394(5) . ?
N2 C43 1.421(5) . ?
N6 C99 1.343(5) . ?
N6 C101 1.411(5) . ?
N6 C108 1.472(5) . ?
N1 C50 1.397(5) . ?
N1 C42 1.339(5) . ?
N1 C51 1.479(5) . ?
N5 C99 1.389(5) . ?
N5 C98 1.410(5) . ?
N5 C100 1.412(5) . ?
N3 C41 1.342(5) . ?
N3 C37 1.341(5) . ?
N4 C98 1.344(5) . ?
N4 C94 1.331(5) . ?
C50 C43 1.386(5) . ?
C50 C49 1.374(6) . ?
C7 C8 1.392(6) . ?
C7 C12 1.390(5) . ?
C82 C87 1.394(6) . ?
C82 C83 1.391(6) . ?
C41 C40 1.386(5) . ?
C8 H8 0.9500 . ?
C8 C9 1.388(6) . ?
C81 C76 1.393(6) . ?
C81 C80 1.411(6) . ?
C1 C2 1.387(5) . ?
C1 C6 1.394(6) . ?
C43 C44 1.391(6) . ?
C76 C77 1.385(6) . ?
C75 C70 1.408(5) . ?
C75 C74 1.387(6) . ?
C25 C30 1.384(6) . ?
C25 C26 1.385(6) . ?
C101 C100 1.381(6) . ?
C101 C102 1.379(6) . ?
C98 C97 1.385(6) . ?
C16 H16 0.9500 . ?
C16 C17 1.380(6) . ?
C16 C15 1.382(6) . ?
C71 H71 0.9500 . ?
C71 C70 1.391(6) . ?
C71 C72 1.382(6) . ?
C58 C59 1.388(6) . ?
C58 C63 1.394(6) . ?
C38 C37 1.373(6) . ?
C38 C39 1.366(6) . ?
C45 C44 1.379(6) . ?
C45 C47 1.415(6) . ?
C45 C46 1.514(6) . ?
C100 C107 1.387(6) . ?
C2 H2 0.9500 . ?
C2 C3 1.384(6) . ?
C59 H59 0.9500 . ?
C59 C60 1.391(6) . ?
C49 H49 0.9500 . ?
C49 C47 1.381(6) . ?
C44 H44 0.9500 . ?
C18 C13 1.403(6) . ?
C18 C17 1.373(6) . ?
C47 C48 1.512(6) . ?
C69 H69 0.9500 . ?
C69 C64 1.389(5) . ?
C69 C68 1.374(6) . ?
C94 H94 0.9500 . ?
C94 C95 1.374(6) . ?
C64 C65 1.390(6) . ?
C19 C24 1.399(6) . ?
C19 C20 1.386(6) . ?
C87 H87 0.9500 . ?
C87 C86 1.385(6) . ?
C88 C89 1.397(6) . ?
C88 C93 1.391(6) . ?
C102 H102 0.9500 . ?
C102 C103 1.386(6) . ?
C13 C14 1.400(5) . ?
C37 H37 0.9500 . ?
C74 H74 0.9500 . ?
C74 C73 1.380(6) . ?
C63 H63 0.9500 . ?
C63 C62 1.386(6) . ?
C17 H17 0.9500 . ?
C12 H12 0.9500 . ?
C12 C11 1.392(6) . ?
C95 C96 1.365(6) . ?
C31 C36 1.389(6) . ?
C31 C32 1.385(6) . ?
C72 H72 0.9500 . ?
C72 C73 1.375(6) . ?
C11 H11 0.9500 . ?
C11 C10 1.373(6) . ?
C3 H3 0.9500 . ?
C3 C4 1.377(6) . ?
C73 H73 0.9500 . ?
C15 H15 0.9500 . ?
C15 C14 1.386(6) . ?
C14 H14 0.9500 . ?
C24 C23 1.397(6) . ?
C80 H80 0.9500 . ?
C80 C79 1.377(6) . ?
C46 H46A 0.9800 . ?
C46 H46B 0.9800 . ?
C46 H46C 0.9800 . ?
C108 H10A 0.9900 . ?
C108 H10B 0.9900 . ?
C108 C109 1.509(6) . ?
C30 H30 0.9500 . ?
C30 C29 1.384(6) . ?
C109 C110 1.372(6) . ?
C109 C114 1.380(6) . ?
C83 H83 0.9500 . ?
C83 C84 1.387(6) . ?
C6 H6 0.9500 . ?
C6 C5 1.377(6) . ?
C20 H20 0.9500 . ?
C20 C21 1.387(7) . ?
C52 C51 1.508(6) . ?
C52 C57 1.385(6) . ?
C52 C53 1.383(6) . ?
C9 H9 0.9500 . ?
C9 C10 1.377(6) . ?
C40 H40 0.9500 . ?
C40 C39 1.373(6) . ?
C107 H107 0.9500 . ?
C107 C105 1.394(6) . ?
C68 H68 0.9500 . ?
C68 C67 1.377(6) . ?
C89 H89 0.9500 . ?
C89 C90 1.381(7) . ?
C62 H62 0.9500 . ?
C62 C61 1.385(7) . ?
C51 H51A 0.9900 . ?
C51 H51B 0.9900 . ?
C60 H60 0.9500 . ?
C60 C61 1.375(7) . ?
C93 H93 0.9500 . ?
C93 C92 1.376(7) . ?
C4 H4 0.9500 . ?
C4 C5 1.383(6) . ?
C10 H10 0.9500 . ?
C23 H23 0.9500 . ?
C23 C22 1.383(6) . ?
C26 H26 0.9500 . ?
C26 C27 1.391(6) . ?
C85 H85 0.9500 . ?
C85 C86 1.371(6) . ?
C85 C84 1.375(6) . ?
C86 H86 0.9500 . ?
C36 H36 0.9500 . ?
C36 C35 1.383(7) . ?
C97 H97 0.9500 . ?
C97 C96 1.385(6) . ?
C65 H65 0.9500 . ?
C65 C66 1.383(6) . ?
C39 H39 0.9500 . ?
C27 H27 0.9500 . ?
C27 C28 1.379(7) . ?
C77 H77 0.9500 . ?
C77 C78 1.385(7) . ?
C32 H32 0.9500 . ?
C32 C33 1.394(7) . ?
C57 H57 0.9500 . ?
C57 C56 1.381(7) . ?
C110 H110 0.9500 . ?
C110 C111 1.394(7) . ?
C5 H5 0.9500 . ?
C84 H84 0.9500 . ?
C103 C105 1.405(7) . ?
C103 C104 1.514(7) . ?
C28 H28 0.9500 . ?
C28 C29 1.382(7) . ?
C105 C106 1.513(6) . ?
C22 H22 0.9500 . ?
C22 C21 1.378(7) . ?
C96 H96 0.9500 . ?
C61 H61 0.9500 . ?
C79 H79 0.9500 . ?
C79 C78 1.375(7) . ?
C67 H67 0.9500 . ?
C67 C66 1.377(6) . ?
C53 H53 0.9500 . ?
C53 C54 1.395(7) . ?
C78 H78 0.9500 . ?
C92 H92 0.9500 . ?
C92 C91 1.380(7) . ?
C90 H90 0.9500 . ?
C90 C91 1.377(7) . ?
C21 H21 0.9500 . ?
C29 H29 0.9500 . ?
C48 H48A 0.9800 . ?
C48 H48B 0.9800 . ?
C48 H48C 0.9800 . ?
C91 H91 0.9500 . ?
C114 H114 0.9500 . ?
C114 C113 1.389(7) . ?
C66 H66 0.9500 . ?
C113 H113 0.9500 . ?
C113 C112 1.369(7) . ?
C54 H54 0.9500 . ?
C54 C55 1.361(8) . ?
C112 H112 0.9500 . ?
C112 C111 1.369(8) . ?
C35 H35 0.9500 . ?
C35 C34 1.370(7) . ?
C56 H56 0.9500 . ?
C56 C55 1.372(8) . ?
C111 H111 0.9500 . ?
C34 H34 0.9500 . ?
C34 C33 1.363(8) . ?
C55 H55 0.9500 . ?
C33 H33 0.9500 . ?
C106 H10C 0.9800 . ?
C106 H10D 0.9800 . ?
C106 H10E 0.9800 . ?
C104 H10F 0.9800 . ?
C104 H10G 0.9800 . ?
C104 H10H 0.9800 . ?

loop_
_geom_torsion_atom_site_label_1
_geom_torsion_atom_site_label_2
_geom_torsion_atom_site_label_3
_geom_torsion_atom_site_label_4
_geom_torsion
_geom_torsion_site_symmetry_1
_geom_torsion_site_symmetry_2
_geom_torsion_site_symmetry_3
_geom_torsion_site_symmetry_4
_geom_torsion_publ_flag
Cu1 P1 C7 C8 -133.1(3) . . . . ?
Cu1 P1 C7 C12 50.3(3) . . . . ?
Cu1 P1 C1 C2 -132.7(3) . . . . ?
Cu1 P1 C1 C6 43.1(4) . . . . ?
Cu1 P1 C13 C18 48.2(4) . . . . ?
Cu1 P1 C13 C14 -128.3(3) . . . . ?
Cu1 P2 C25 C30 -149.0(3) . . . . ?
Cu1 P2 C25 C26 34.2(4) . . . . ?
Cu1 P2 C31 C36 57.8(4) . . . . ?
Cu1 P2 C31 C32 -113.9(4) . . . . ?
Cu1 P2 C24 C19 47.2(3) . . . . ?
Cu1 P2 C24 C23 -129.7(3) . . . . ?
Cu1 N3 C41 N2 -10.6(4) . . . . ?
Cu1 N3 C41 C40 166.7(3) . . . . ?
Cu1 N3 C37 C38 -166.8(3) . . . . ?
Cu2 P4 C58 C59 138.5(3) . . . . ?
Cu2 P4 C58 C63 -46.6(4) . . . . ?
Cu2 P4 C64 C69 141.3(4) . . . . ?
Cu2 P4 C64 C65 -36.8(4) . . . . ?
Cu2 P4 C70 C75 -47.6(3) . . . . ?
Cu2 P4 C70 C71 132.0(3) . . . . ?
Cu2 P5 C82 C87 162.7(3) . . . . ?
Cu2 P5 C82 C83 -18.1(4) . . . . ?
Cu2 P5 C81 C76 -33.0(4) . . . . ?
Cu2 P5 C81 C80 149.8(3) . . . . ?
Cu2 P5 C88 C89 -92.8(4) . . . . ?
Cu2 P5 C88 C93 77.2(3) . . . . ?
Cu2 N4 C98 N5 10.2(4) . . . . ?
Cu2 N4 C98 C97 -167.3(4) . . . . ?
Cu2 N4 C94 C95 167.4(3) . . . . ?
Br1 C38 C37 N3 -176.2(3) . . . . ?
Br1 C38 C39 C40 176.4(4) . . . . ?
Br2 C95 C96 C97 -179.5(4) . . . . ?
P1 C7 C8 C9 -176.3(3) . . . . ?
P1 C7 C12 C11 175.2(3) . . . . ?
P1 C1 C2 C3 176.4(3) . . . . ?
P1 C1 C6 C5 -177.3(4) . . . . ?
P1 C13 C14 C15 175.8(3) . . . . ?
P4 C58 C59 C60 175.3(3) . . . . ?
P4 C58 C63 C62 -174.4(3) . . . . ?
P4 C64 C65 C66 179.1(4) . . . . ?
P5 C82 C87 C86 178.0(4) . . . . ?
P5 C82 C83 C84 -178.7(4) . . . . ?
P5 C81 C76 O2 -3.4(5) . . . . ?
P5 C81 C76 C77 -179.4(3) . . . . ?
P5 C81 C80 C79 177.3(4) . . . . ?
P5 C88 C89 C90 169.7(4) . . . . ?
P5 C88 C93 C92 -170.3(4) . . . . ?
P2 C25 C30 C29 -175.3(4) . . . . ?
P2 C25 C26 C27 175.4(4) . . . . ?
P2 C31 C36 C35 -172.2(4) . . . . ?
P2 C31 C32 C33 170.8(4) . . . . ?
P2 C24 C23 C22 176.6(3) . . . . ?
O2 C76 C77 C78 -173.6(4) . . . . ?
O2 C75 C70 P4 7.4(5) . . . . ?
O2 C75 C70 C71 -172.2(3) . . . . ?
O2 C75 C74 C73 172.4(4) . . . . ?
O1 C18 C13 P1 -6.4(5) . . . . ?
O1 C18 C13 C14 170.3(3) . . . . ?
O1 C18 C17 C16 -170.2(4) . . . . ?
O1 C19 C24 P2 4.6(5) . . . . ?
O1 C19 C24 C23 -178.3(3) . . . . ?
O1 C19 C20 C21 178.7(4) . . . . ?
N2 C41 C40 C39 179.1(4) . . . . ?
N2 C43 C44 C45 -178.2(4) . . . . ?
N6 C101 C100 N5 -0.7(5) . . . . ?
N6 C101 C100 C107 178.9(4) . . . . ?
N6 C101 C102 C103 -179.1(4) . . . . ?
N6 C108 C109 C110 101.6(5) . . . . ?
N6 C108 C109 C114 -77.8(5) . . . . ?
N1 C50 C43 N2 -1.2(4) . . . . ?
N1 C50 C43 C44 178.3(4) . . . . ?
N1 C50 C49 C47 -180.0(4) . . . . ?
N5 C98 C97 C96 -179.0(4) . . . . ?
N5 C100 C107 C105 179.6(5) . . . . ?
N3 C41 C40 C39 2.1(7) . . . . ?
N4 C98 C97 C96 -1.8(7) . . . . ?
N4 C94 C95 Br2 179.2(3) . . . . ?
N4 C94 C95 C96 -2.3(7) . . . . ?
C50 N1 C42 Cu1 168.5(4) . . . . ?
C50 N1 C42 N2 -0.4(4) . . . . ?
C50 N1 C51 C52 73.3(5) . . . . ?
C50 C43 C44 C45 2.4(6) . . . . ?
C50 C49 C47 C45 0.0(6) . . . . ?
C50 C49 C47 C48 -178.4(4) . . . . ?
C99 N6 C101 C100 0.6(5) . . . . ?
C99 N6 C101 C102 179.2(5) . . . . ?
C99 N6 C108 C109 99.7(5) . . . . ?
C99 N5 C98 N4 -5.8(5) . . . . ?
C99 N5 C98 C97 171.5(4) . . . . ?
C99 N5 C100 C101 0.5(5) . . . . ?
C99 N5 C100 C107 -178.9(5) . . . . ?
C7 P1 C1 C2 -4.9(4) . . . . ?
C7 P1 C1 C6 170.9(3) . . . . ?
C7 P1 C13 C18 -79.3(4) . . . . ?
C7 P1 C13 C14 104.1(4) . . . . ?
C7 C8 C9 C10 0.5(7) . . . . ?
C7 C12 C11 C10 2.1(7) . . . . ?
C82 P5 C81 C76 99.2(3) . . . . ?
C82 P5 C81 C80 -78.0(4) . . . . ?
C82 P5 C88 C89 142.5(4) . . . . ?
C82 P5 C88 C93 -47.4(4) . . . . ?
C82 C87 C86 C85 1.0(8) . . . . ?
C82 C83 C84 C85 0.5(8) . . . . ?
C41 N2 C42 Cu1 3.9(5) . . . . ?
C41 N2 C42 N1 176.1(3) . . . . ?
C41 N2 C43 C50 -175.0(4) . . . . ?
C41 N2 C43 C44 5.6(8) . . . . ?
C41 N3 C37 C38 -0.3(6) . . . . ?
C41 C40 C39 C38 0.2(7) . . . . ?
C8 C7 C12 C11 -1.6(6) . . . . ?
C8 C9 C10 C11 0.0(7) . . . . ?
C81 P5 C82 C87 29.6(4) . . . . ?
C81 P5 C82 C83 -151.1(4) . . . . ?
C81 P5 C88 C89 35.2(4) . . . . ?
C81 P5 C88 C93 -154.7(3) . . . . ?
C81 C76 C77 C78 2.2(7) . . . . ?
C81 C80 C79 C78 1.6(7) . . . . ?
C42 N2 C41 N3 5.2(5) . . . . ?
C42 N2 C41 C40 -172.0(4) . . . . ?
C42 N2 C43 C50 1.0(4) . . . . ?
C42 N2 C43 C44 -178.4(5) . . . . ?
C42 N1 C50 C43 1.1(5) . . . . ?
C42 N1 C50 C49 -177.4(4) . . . . ?
C42 N1 C51 C52 -97.8(5) . . . . ?
C1 P1 C7 C8 99.6(4) . . . . ?
C1 P1 C7 C12 -77.0(3) . . . . ?
C1 P1 C13 C18 174.1(3) . . . . ?
C1 P1 C13 C14 -2.4(4) . . . . ?
C1 C2 C3 C4 0.0(7) . . . . ?
C1 C6 C5 C4 1.2(8) . . . . ?
C43 N2 C41 N3 -179.1(4) . . . . ?
C43 N2 C41 C40 3.7(7) . . . . ?
C43 N2 C42 Cu1 -172.5(3) . . . . ?
C43 N2 C42 N1 -0.4(4) . . . . ?
C43 C50 C49 C47 1.8(6) . . . . ?
C76 O2 C75 C70 -107.7(4) . . . . ?
C76 O2 C75 C74 80.0(5) . . . . ?
C76 C81 C80 C79 0.1(6) . . . . ?
C76 C77 C78 C79 -0.3(7) . . . . ?
C75 O2 C76 C81 154.4(4) . . . . ?
C75 O2 C76 C77 -29.6(6) . . . . ?
C75 C74 C73 C72 -1.6(7) . . . . ?
C25 P2 C31 C36 -176.5(4) . . . . ?
C25 P2 C31 C32 11.8(5) . . . . ?
C25 P2 C24 C19 -82.0(3) . . . . ?
C25 P2 C24 C23 101.2(4) . . . . ?
C25 C30 C29 C28 0.2(7) . . . . ?
C25 C26 C27 C28 -0.1(8) . . . . ?
C101 N6 C99 Cu2 -175.7(4) . . . . ?
C101 N6 C99 N5 -0.3(5) . . . . ?
C101 N6 C108 C109 -76.7(5) . . . . ?
C101 C100 C107 C105 0.2(7) . . . . ?
C101 C102 C103 C105 0.9(7) . . . . ?
C101 C102 C103 C104 179.2(5) . . . . ?
C98 N5 C99 Cu2 -2.3(5) . . . . ?
C98 N5 C99 N6 -179.0(3) . . . . ?
C98 N5 C100 C101 179.2(4) . . . . ?
C98 N5 C100 C107 -0.2(8) . . . . ?
C98 N4 C94 C95 0.5(7) . . . . ?
C98 C97 C96 C95 -0.1(8) . . . . ?
C16 C15 C14 C13 2.0(7) . . . . ?
C71 C72 C73 C74 1.8(7) . . . . ?
C58 P4 C64 C69 13.4(4) . . . . ?
C58 P4 C64 C65 -164.7(4) . . . . ?
C58 P4 C70 C75 78.4(3) . . . . ?
C58 P4 C70 C71 -102.0(4) . . . . ?
C58 C59 C60 C61 -1.9(7) . . . . ?
C58 C63 C62 C61 -0.2(7) . . . . ?
C100 N5 C99 Cu2 176.6(3) . . . . ?
C100 N5 C99 N6 -0.1(4) . . . . ?
C100 N5 C98 N4 175.5(4) . . . . ?
C100 N5 C98 C97 -7.1(7) . . . . ?
C100 C101 C102 C103 -0.8(7) . . . . ?
C100 C107 C105 C103 0.0(7) . . . . ?
C100 C107 C105 C106 -179.6(4) . . . . ?
C2 C1 C6 C5 -1.2(7) . . . . ?
C2 C3 C4 C5 -0.1(7) . . . . ?
C59 C58 C63 C62 0.7(6) . . . . ?
C59 C60 C61 C62 2.3(7) . . . . ?
C49 C50 C43 N2 177.4(4) . . . . ?
C49 C50 C43 C44 -3.1(6) . . . . ?
C44 C45 C47 C49 -0.5(7) . . . . ?
C44 C45 C47 C48 177.8(4) . . . . ?
C18 O1 C19 C24 -145.1(4) . . . . ?
C18 O1 C19 C20 39.0(6) . . . . ?
C18 C13 C14 C15 -0.9(6) . . . . ?
C47 C45 C44 C43 -0.7(6) . . . . ?
C69 C64 C65 C66 0.9(8) . . . . ?
C69 C68 C67 C66 1.1(8) . . . . ?
C94 N4 C98 N5 179.0(4) . . . . ?
C94 N4 C98 C97 1.6(6) . . . . ?
C94 C95 C96 C97 2.0(8) . . . . ?
C64 P4 C58 C59 -92.0(4) . . . . ?
C64 P4 C58 C63 82.9(4) . . . . ?
C64 P4 C70 C75 -176.0(3) . . . . ?
C64 P4 C70 C71 3.6(4) . . . . ?
C64 C69 C68 C67 -0.5(8) . . . . ?
C64 C65 C66 C67 -0.3(9) . . . . ?
C19 O1 C18 C13 89.9(5) . . . . ?
C19 O1 C18 C17 -99.0(5) . . . . ?
C19 C24 C23 C22 -0.3(6) . . . . ?
C19 C20 C21 C22 -1.0(7) . . . . ?
C87 C82 C83 C84 0.6(7) . . . . ?
C88 P5 C82 C87 -81.2(4) . . . . ?
C88 P5 C82 C83 98.1(4) . . . . ?
C88 P5 C81 C76 -152.3(3) . . . . ?
C88 P5 C81 C80 30.5(4) . . . . ?
C88 C89 C90 C91 0.3(8) . . . . ?
C88 C93 C92 C91 0.1(7) . . . . ?
C70 P4 C58 C59 13.4(4) . . . . ?
C70 P4 C58 C63 -171.7(3) . . . . ?
C70 P4 C64 C69 -92.7(4) . . . . ?
C70 P4 C64 C65 89.2(4) . . . . ?
C70 C75 C74 C73 0.5(6) . . . . ?
C70 C71 C72 C73 -1.1(7) . . . . ?
C102 C101 C100 N5 -179.3(4) . . . . ?
C102 C101 C100 C107 0.2(7) . . . . ?
C102 C103 C105 C107 -0.6(8) . . . . ?
C102 C103 C105 C106 179.0(5) . . . . ?
C13 P1 C7 C8 -8.5(4) . . . . ?
C13 P1 C7 C12 174.9(3) . . . . ?
C13 P1 C1 C2 103.9(4) . . . . ?
C13 P1 C1 C6 -80.3(4) . . . . ?
C13 C18 C17 C16 0.6(7) . . . . ?
C37 N3 C41 N2 -179.3(3) . . . . ?
C37 N3 C41 C40 -2.1(6) . . . . ?
C37 C38 C39 C40 -2.5(7) . . . . ?
C74 C75 C70 P4 179.8(3) . . . . ?
C74 C75 C70 C71 0.2(6) . . . . ?
C63 C58 C59 C60 0.4(6) . . . . ?
C63 C62 C61 C60 -1.3(7) . . . . ?
C17 C16 C15 C14 -1.8(7) . . . . ?
C17 C18 C13 P1 -177.2(3) . . . . ?
C17 C18 C13 C14 -0.4(6) . . . . ?
C12 C7 C8 C9 0.2(6) . . . . ?
C12 C11 C10 C9 -1.3(7) . . . . ?
C31 P2 C25 C30 89.0(4) . . . . ?
C31 P2 C25 C26 -87.7(4) . . . . ?
C31 P2 C24 C19 170.4(3) . . . . ?
C31 P2 C24 C23 -6.5(4) . . . . ?
C31 C36 C35 C34 0.9(8) . . . . ?
C31 C32 C33 C34 1.2(9) . . . . ?
C72 C71 C70 P4 -179.5(3) . . . . ?
C72 C71 C70 C75 0.1(6) . . . . ?
C3 C4 C5 C6 -0.6(8) . . . . ?
C15 C16 C17 C18 0.5(7) . . . . ?
C24 P2 C25 C30 -20.2(4) . . . . ?
C24 P2 C25 C26 163.0(4) . . . . ?
C24 P2 C31 C36 -68.5(4) . . . . ?
C24 P2 C31 C32 119.8(4) . . . . ?
C24 C19 C20 C21 3.1(7) . . . . ?
C24 C23 C22 C21 2.2(7) . . . . ?
C80 C81 C76 O2 174.0(3) . . . . ?
C80 C81 C76 C77 -2.0(6) . . . . ?
C80 C79 C78 C77 -1.6(8) . . . . ?
C46 C45 C44 C43 179.7(4) . . . . ?
C46 C45 C47 C49 179.0(4) . . . . ?
C46 C45 C47 C48 -2.6(7) . . . . ?
C108 N6 C99 Cu2 7.5(7) . . . . ?
C108 N6 C99 N5 -177.1(3) . . . . ?
C108 N6 C101 C100 177.4(4) . . . . ?
C108 N6 C101 C102 -4.1(7) . . . . ?
C108 C109 C110 C111 -178.1(5) . . . . ?
C108 C109 C114 C113 179.1(5) . . . . ?
C30 C25 C26 C27 -1.4(7) . . . . ?
C109 C110 C111 C112 -0.9(9) . . . . ?
C109 C114 C113 C112 -1.1(9) . . . . ?
C83 C82 C87 C86 -1.3(7) . . . . ?
C6 C1 C2 C3 0.6(6) . . . . ?
C20 C19 C24 P2 -179.5(3) . . . . ?
C20 C19 C24 C23 -2.4(6) . . . . ?
C52 C57 C56 C55 1.1(9) . . . . ?
C52 C53 C54 C55 0.8(8) . . . . ?
C68 C69 C64 P4 -178.6(4) . . . . ?
C68 C69 C64 C65 -0.5(7) . . . . ?
C68 C67 C66 C65 -0.6(9) . . . . ?
C89 C88 C93 C92 0.2(7) . . . . ?
C89 C90 C91 C92 -0.1(8) . . . . ?
C51 N1 C50 C43 -170.8(4) . . . . ?
C51 N1 C50 C49 10.7(7) . . . . ?
C51 N1 C42 Cu1 -19.6(7) . . . . ?
C51 N1 C42 N2 171.5(3) . . . . ?
C51 C52 C57 C56 -180.0(5) . . . . ?
C51 C52 C53 C54 179.0(4) . . . . ?
C93 C88 C89 C90 -0.3(7) . . . . ?
C93 C92 C91 C90 -0.1(8) . . . . ?
C23 C22 C21 C20 -1.6(7) . . . . ?
C26 C25 C30 C29 1.4(7) . . . . ?
C26 C27 C28 C29 1.7(8) . . . . ?
C86 C85 C84 C83 -0.9(8) . . . . ?
C36 C31 C32 C33 -1.0(8) . . . . ?
C36 C35 C34 C33 -0.7(9) . . . . ?
C39 C38 C37 N3 2.7(7) . . . . ?
C27 C28 C29 C30 -1.7(8) . . . . ?
C32 C31 C36 C35 -0.1(8) . . . . ?
C57 C52 C51 N1 73.2(5) . . . . ?
C57 C52 C53 C54 -0.1(7) . . . . ?
C57 C56 C55 C54 -0.5(9) . . . . ?
C110 C109 C114 C113 -0.3(8) . . . . ?
C84 C85 C86 C87 0.2(8) . . . . ?
C53 C52 C51 N1 -106.0(5) . . . . ?
C53 C52 C57 C56 -0.8(7) . . . . ?
C53 C54 C55 C56 -0.4(9) . . . . ?
C114 C109 C110 C111 1.3(8) . . . . ?
C114 C113 C112 C111 1.5(9) . . . . ?
C113 C112 C111 C110 -0.5(9) . . . . ?
C35 C34 C33 C32 -0.3(9) . . . . ?
C104 C103 C105 C107 -178.7(5) . . . . ?
C104 C103 C105 C106 0.8(8) . . . . ?
